data_4319650
loop_
_publ_author_name
'Masaki Kawano'
'Jeffrey W. Bacon'
'Charles F. Campana'
'Brian E. Winger'
'James D. Dudek'
'Scott A. Sirchio'
'Sabrina L. Scruggs'
'Urs Geiser'
'Lawrence F. Dahl'

_publ_section_title
;
 High-Nuclearity Close-Packed Palladium-Nickel Carbonyl Phosphine
 Clusters: Heteropalladium [Pd16Ni4(CO)22(PPh3)4]2- and
 [Pd33Ni9(CO)41(PPh3)6]4- Containing Pseudo-Tdccp Pd16Ni4 and Pseudo-D3
 hhcp Pd33Ni9 Cores
;
_journal_name_full 'Inorganic Chemistry'
_journal_page_first 2554
_journal_page_last 2569
_journal_paper_doi 10.1021/ic000979p
_journal_volume 40
_journal_year 2001
_chemical_formula_moiety '[Ph4P]4[Pd33Ni9(CO)41(PPh3)6]_5(Me20CO)_3(MeCN)'
_chemical_formula_sum 'C265.5 H209 N3 Ni9 O46 P10 Pd33'
_chemical_formula_weight 8526.65
_chemical_name_systematic
; 
 ? 
;
_space_group_IT_number 15
_symmetry_cell_setting monoclinic
_symmetry_space_group_name_Hall '-C 2yc'
_symmetry_space_group_name_H-M 'C 1 2/c 1'
_atom_sites_solution_hydrogens geom
_atom_sites_solution_primary direct
_atom_sites_solution_secondary difmap
_audit_creation_method SHELXL
_cell_angle_alpha 90.00
_cell_angle_beta 102.213(3)
_cell_angle_gamma 90.00
_cell_formula_units_Z 4
_cell_length_a 22.761(2)
_cell_length_b 29.584(2)
_cell_length_c 40.844(3)
_cell_measurement_reflns_used 512
_cell_measurement_temperature 296(2)
_cell_measurement_theta_max 25.0
_cell_measurement_theta_min 2.0
_cell_volume 26880(4)
_computing_cell_refinement 'Siemens SAINT'
_computing_data_collection 'Siemens SMART'
_computing_data_reduction 'Siemens SAINT'
_computing_molecular_graphics 'Siemens XP'
_computing_publication_material 'Siemens SHELXTL'
_computing_structure_refinement 'SHELXL-93 (Sheldrick, 1993)'
_computing_structure_solution 'SHELXS-86 (Sheldrick, 1990)'
_diffrn_ambient_temperature 296(2)
_diffrn_measurement_device 'Siemens SMART/CCD'
_diffrn_measurement_method 'omega scans'
_diffrn_radiation_monochromator graphite
_diffrn_radiation_source 'sealed tube'
_diffrn_radiation_type MoK\a
_diffrn_radiation_wavelength 0.71073
_diffrn_reflns_av_R_equivalents 0.0650
_diffrn_reflns_av_sigmaI/netI 0.0572
_diffrn_reflns_limit_h_max 26
_diffrn_reflns_limit_h_min -28
_diffrn_reflns_limit_k_max 36
_diffrn_reflns_limit_k_min -34
_diffrn_reflns_limit_l_max 50
_diffrn_reflns_limit_l_min -39
_diffrn_reflns_number 55535
_diffrn_reflns_theta_max 23.50
_diffrn_reflns_theta_min 1.15
_diffrn_standards_decay_% none
_exptl_absorpt_coefficient_mu 2.885
_exptl_absorpt_correction_T_max 0.923
_exptl_absorpt_correction_T_min 0.658
_exptl_absorpt_correction_type empirical
_exptl_crystal_colour black
_exptl_crystal_density_diffrn 2.107
_exptl_crystal_description prism
_exptl_crystal_F_000 16444
_exptl_crystal_size_max 0.20
_exptl_crystal_size_mid 0.10
_exptl_crystal_size_min 0.10
_refine_diff_density_max 0.954
_refine_diff_density_min -1.397
_refine_diff_density_rms 0.182
_refine_ls_extinction_method none
_refine_ls_goodness_of_fit_all 1.288
_refine_ls_goodness_of_fit_obs 1.389
_refine_ls_hydrogen_treatment riding
_refine_ls_matrix_type blocked
_refine_ls_number_parameters 1605
_refine_ls_number_reflns 19366
_refine_ls_number_restraints 24
_refine_ls_restrained_S_all 1.340
_refine_ls_restrained_S_obs 1.388
_refine_ls_R_factor_all 0.1193
_refine_ls_R_factor_obs 0.0882
_refine_ls_shift/esd_max -0.001
_refine_ls_shift/esd_mean 0.000
_refine_ls_structure_factor_coef Fsqd
_refine_ls_weighting_details 'w=1/[\s^2^(Fo^2^)+(0.0000P)^2^+1463.3599P] where P=(Fo^2^+2Fc^2^)/3'
_refine_ls_weighting_scheme calc
_refine_ls_wR_factor_all 0.1714
_refine_ls_wR_factor_obs 0.1536
_reflns_number_observed 14844
_reflns_number_total 19373
_reflns_observed_criterion >2sigma(I)
_cod_data_source_file ic000979p_1.cif
_cod_data_source_block dahl8(Pd33Ni9)
_cod_depositor_comments
;
The following automatic conversions were performed:

'_symmetry_cell_setting' value 'Monoclinic' changed to 'monoclinic'
according to the built-in table from CIF Core dictionary named
'cif_core.dic' version 2.4.1 from 2010-06-29.

Automatic conversion script
Id: cif_fix_values 1646 2011-03-28 12:23:43Z adriana 

The following automatic conversions were performed:

'_refine_ls_weighting_scheme' value 'calc
w=1/[\s^2^(Fo^2^)+(0.0000P)^2^+1463.3599P] where P=(Fo^2^+2Fc^2^)/3'
was changed to 'calc'. New tag '_refine_ls_weighting_details' was
created. The value of the new tag was set to
'w=1/[\s^2^(Fo^2^)+(0.0000P)^2^+1463.3599P] where
P=(Fo^2^+2Fc^2^)/3'.

Automatic conversion script
Id: cif_fix_values 3143 2015-03-26 13:38:13Z robertas 
;
_cod_original_cell_volume 26881.1(34)
_cod_original_formula_sum 'C265.50 H209 N3 Ni9 O46 P10 Pd33'
_cod_database_code 4319650

loop_
_symmetry_equiv_pos_as_xyz
'x, y, z'
'-x, y, -z+1/2'
'x+1/2, y+1/2, z'
'-x+1/2, y+1/2, -z+1/2'
'-x, -y, -z'
'x, -y, z-1/2'
'-x+1/2, -y+1/2, -z'
'x+1/2, -y+1/2, z-1/2'

loop_
_atom_site_aniso_label
_atom_site_aniso_U_11
_atom_site_aniso_U_22
_atom_site_aniso_U_33
_atom_site_aniso_U_23
_atom_site_aniso_U_13
_atom_site_aniso_U_12
Pd1 0.0249(7) 0.0246(7) 0.0282(7) 0.0019(5) 0.0017(5) -0.0030(5)
Pd2 0.0286(7) 0.0247(7) 0.0273(7) 0.0058(5) 0.0028(5) -0.0033(5)
Pd3 0.0318(7) 0.0238(7) 0.0311(7) 0.0046(5) 0.0122(6) 0.0000(6)
Pd4 0.0313(7) 0.0273(7) 0.0327(7) 0.0046(6) 0.0135(6) 0.0039(6)
Pd5 0.0252(7) 0.0291(7) 0.0296(7) -0.0036(6) 0.0066(5) 0.0027(6)
Pd6 0.0246(7) 0.0301(7) 0.0300(7) -0.0063(6) 0.0009(5) -0.0003(5)
Pd7 0.0244(7) 0.0245(6) 0.0218(6) 0.0000(5) 0.0058(5) 0.0006(5)
Pd8 0.0273(7) 0.0296(7) 0.0219(6) -0.0018(5) 0.0032(5) -0.0053(6)
Pd9 0.0232(7) 0.0229(6) 0.0197(6) 0.0016(5) 0.0042(5) 0.0006(5)
Pd10 0.0354(8) 0.0252(7) 0.0224(6) 0.0030(5) 0.0051(5) 0.0019(6)
Pd11 0.0232(7) 0.0231(6) 0.0193(6) 0.0010(5) 0.0038(5) -0.0012(5)
Pd12 0.0285(7) 0.0361(7) 0.0256(7) 0.0010(6) 0.0087(5) 0.0053(6)
Pd13 0.0232(6) 0.0221(6) 0.0204(6) -0.0008(5) 0.0045(5) 0.0016(5)
Pd14 0.0233(7) 0.0282(7) 0.0237(6) -0.0047(5) 0.0053(5) -0.0053(5)
Pd15 0.0294(7) 0.0207(6) 0.0227(6) -0.0021(5) 0.0020(5) 0.0019(5)
Pd16 0.0244(7) 0.0277(7) 0.0244(6) -0.0035(5) 0.0073(5) -0.0053(5)
Pd17 0.0203(9) 0.0179(8) 0.0180(8) 0.000 0.0038(7) 0.000
Ni1 0.0247(11) 0.0282(11) 0.0255(11) -0.0002(9) -0.0014(9) -0.0040(9)
Ni2 0.0278(12) 0.0250(11) 0.0280(11) 0.0059(9) 0.0033(9) -0.0027(9)
Ni3 0.0265(12) 0.0294(11) 0.0295(11) 0.0023(9) 0.0101(9) 0.0047(9)
Ni4 0.0289(12) 0.0399(13) 0.0292(11) -0.0018(10) 0.0049(9) -0.0144(10)
Ni5 0.040(2) 0.023(2) 0.026(2) 0.000 0.0088(13) 0.000
O1 0.035(8) 0.041(8) 0.091(11) 0.001(7) 0.011(7) 0.005(6)
O2 0.043(8) 0.046(8) 0.048(8) 0.013(6) -0.001(6) 0.010(6)
O3 0.115(14) 0.106(13) 0.029(8) -0.013(8) 0.023(8) -0.053(11)
O4 0.042(9) 0.047(9) 0.146(17) 0.010(10) -0.020(10) -0.015(8)
O5 0.219(24) 0.068(12) 0.145(18) 0.049(12) 0.152(18) 0.041(13)
O6 0.148(16) 0.056(10) 0.055(9) 0.029(8) 0.061(10) 0.036(10)
O7 0.041(9) 0.030(8) 0.156(17) 0.022(9) 0.026(9) 0.003(7)
O8 0.059(10) 0.050(9) 0.107(13) -0.047(9) -0.006(9) 0.015(7)
O9 0.048(8) 0.088(11) 0.028(7) -0.006(7) 0.003(6) -0.002(8)
O10 0.112(14) 0.087(12) 0.033(8) 0.002(8) 0.013(8) 0.005(10)
O11 0.098(11) 0.040(8) 0.033(7) 0.010(6) -0.005(7) -0.031(8)
O12 0.061(10) 0.068(10) 0.080(11) 0.015(9) 0.028(8) 0.034(8)
O13 0.051(9) 0.114(13) 0.035(8) -0.018(8) 0.005(7) -0.028(9)
O14 0.045(8) 0.042(8) 0.062(9) 0.002(7) 0.019(7) 0.014(6)
O15 0.033(8) 0.063(9) 0.071(10) -0.010(8) -0.002(7) 0.014(7)
O16 0.050(8) 0.060(9) 0.050(8) 0.005(7) -0.001(7) 0.024(7)
O17 0.069(13) 0.213(25) 0.162(20) 0.129(19) -0.040(12) -0.092(15)
O18 0.032(8) 0.082(10) 0.054(8) -0.005(8) 0.015(6) 0.020(7)
O19 0.062(10) 0.018(7) 0.223(22) 0.000(10) 0.072(12) 0.022(7)
O20 0.099(18) 0.026(11) 0.081(16) 0.000 0.014(13) 0.000
O21 0.083(11) 0.022(7) 0.052(8) 0.001(6) 0.018(7) 0.005(7)
C1 0.030(10) 0.045(11) 0.040(10) 0.004(9) -0.001(8) -0.001(9)
C2 0.027(10) 0.031(10) 0.053(12) 0.001(9) 0.005(9) 0.004(8)
C3 0.073(14) 0.019(9) 0.037(11) -0.007(8) -0.004(10) -0.003(9)
C4 0.064(14) 0.040(11) 0.031(10) 0.009(9) 0.001(9) -0.003(10)
C5 0.089(17) 0.042(12) 0.067(14) 0.026(11) 0.049(13) 0.029(12)
C6 0.075(14) 0.022(9) 0.048(12) 0.009(8) 0.032(10) 0.021(9)
C7 0.015(9) 0.037(12) 0.084(15) -0.002(10) 0.022(9) 0.005(8)
C8 0.050(11) 0.032(10) 0.018(8) 0.001(8) -0.002(8) 0.019(9)
C9 0.043(11) 0.041(10) 0.022(10) 0.018(8) 0.002(8) -0.012(8)
C10 0.079(15) 0.028(10) 0.038(12) 0.004(9) 0.009(10) 0.014(10)
C11 0.064(13) 0.025(10) 0.022(9) -0.002(7) 0.009(8) -0.030(9)
C12 0.034(11) 0.056(12) 0.041(11) 0.029(9) 0.020(9) -0.004(9)
C13 0.059(13) 0.053(12) 0.011(8) -0.013(8) 0.006(8) 0.002(10)
C14 0.062(13) 0.026(10) 0.042(11) -0.008(8) 0.021(9) -0.002(9)
C15 0.044(12) 0.038(11) 0.050(12) -0.005(9) 0.014(10) -0.015(9)
C16 0.044(12) 0.037(11) 0.053(12) 0.021(9) -0.001(9) 0.020(9)
C17 0.049(13) 0.070(15) 0.063(14) 0.030(12) 0.007(11) -0.026(12)
C18 0.040(12) 0.048(12) 0.034(10) 0.009(9) 0.000(8) 0.012(10)
C19 0.051(13) 0.022(10) 0.093(16) -0.003(10) 0.029(12) -0.003(9)
C20 0.048(17) 0.032(16) 0.028(14) 0.000 -0.012(11) 0.000
C21 0.060(13) 0.037(12) 0.025(9) 0.006(8) 0.014(9) -0.006(9)
P1 0.028(2) 0.039(3) 0.026(2) -0.002(2) -0.001(2) -0.006(2)
C111 0.030(10) 0.048(12) 0.041(11) 0.001(9) 0.001(8) -0.004(9)
C112 0.113(21) 0.063(15) 0.034(12) -0.012(11) -0.002(12) 0.000(14)
C113 0.136(26) 0.086(20) 0.056(16) 0.002(15) 0.003(16) 0.038(18)
C114 0.083(19) 0.139(27) 0.035(13) -0.007(16) 0.021(12) 0.002(18)
C115 0.066(16) 0.113(23) 0.047(14) -0.014(15) -0.014(12) -0.007(16)
C116 0.061(14) 0.080(16) 0.045(13) 0.000(12) -0.015(11) -0.018(13)
C121 0.041(11) 0.030(10) 0.033(10) 0.002(8) 0.002(8) 0.004(8)
C122 0.077(16) 0.036(12) 0.055(13) 0.010(10) 0.022(11) -0.008(11)
C123 0.091(20) 0.059(16) 0.083(18) -0.007(14) 0.013(15) -0.043(15)
C124 0.142(27) 0.042(14) 0.054(15) -0.016(11) 0.006(16) 0.024(16)
C125 0.096(20) 0.037(14) 0.098(20) 0.000(13) 0.024(16) -0.004(13)
C126 0.057(14) 0.036(12) 0.084(17) -0.012(11) 0.005(12) -0.001(10)
C131 0.014(9) 0.051(12) 0.060(13) -0.007(10) 0.008(8) -0.011(8)
C132 0.047(13) 0.096(18) 0.046(12) 0.003(12) 0.011(10) 0.002(12)
C133 0.029(12) 0.105(21) 0.100(21) -0.014(17) 0.003(13) -0.002(13)
C134 0.039(14) 0.097(20) 0.089(19) 0.025(16) 0.014(13) 0.008(13)
C135 0.068(16) 0.087(17) 0.035(11) 0.002(11) 0.020(11) 0.000(13)
C136 0.040(12) 0.098(17) 0.026(10) 0.009(11) 0.006(8) -0.016(11)
P2 0.037(3) 0.027(2) 0.035(3) 0.004(2) 0.010(2) -0.001(2)
C211 0.067(14) 0.044(12) 0.031(10) 0.013(9) 0.011(10) -0.022(11)
C212 0.062(15) 0.048(13) 0.097(19) -0.001(13) 0.034(14) -0.017(11)
C213 0.110(23) 0.058(16) 0.116(23) -0.061(16) 0.064(19) -0.035(15)
C214 0.137(27) 0.090(20) 0.048(15) -0.050(14) 0.025(16) -0.041(20)
C215 0.092(20) 0.062(16) 0.069(17) -0.022(14) -0.025(15) -0.020(14)
C216 0.083(18) 0.040(12) 0.061(14) 0.000(11) 0.008(12) 0.018(12)
C221 0.058(13) 0.053(12) 0.026(9) 0.006(9) 0.026(9) -0.010(10)
C222 0.089(17) 0.050(13) 0.062(14) 0.027(11) 0.034(13) -0.003(12)
C223 0.081(19) 0.117(25) 0.089(21) 0.047(19) 0.033(16) -0.011(18)
C224 0.134(27) 0.125(27) 0.083(21) 0.002(20) 0.076(20) -0.045(23)
C225 0.113(23) 0.141(28) 0.107(22) -0.048(21) 0.090(19) -0.082(21)
C226 0.091(18) 0.077(16) 0.071(15) -0.027(13) 0.068(14) -0.035(14)
C231 0.042(11) 0.043(11) 0.037(10) 0.006(9) 0.011(8) 0.023(9)
C232 0.032(13) 0.085(18) 0.132(24) 0.032(17) 0.009(14) 0.001(12)
C233 0.025(12) 0.114(23) 0.132(25) 0.047(20) -0.012(14) 0.008(13)
C234 0.063(17) 0.109(22) 0.074(17) 0.055(16) -0.002(13) 0.036(16)
C235 0.045(14) 0.109(21) 0.095(19) 0.048(17) 0.034(13) 0.020(14)
C236 0.052(13) 0.059(14) 0.074(15) 0.045(12) 0.021(11) 0.016(11)
P3 0.032(3) 0.034(3) 0.034(2) -0.002(2) 0.012(2) 0.009(2)
C311 0.043(12) 0.058(14) 0.054(13) 0.016(11) 0.012(10) 0.020(10)
C312 0.090(20) 0.099(22) 0.121(24) -0.011(19) 0.073(18) -0.020(17)
C313 0.076(19) 0.087(21) 0.177(33) -0.035(21) 0.068(21) -0.005(16)
C314 0.069(19) 0.077(20) 0.177(34) 0.036(22) 0.068(21) 0.019(17)
C315 0.074(20) 0.149(32) 0.122(26) 0.034(24) 0.080(19) 0.022(21)
C316 0.087(19) 0.090(19) 0.087(18) -0.015(15) 0.060(16) -0.014(15)
C321 0.042(11) 0.027(10) 0.050(11) -0.010(8) 0.016(9) 0.022(8)
C322 0.067(16) 0.060(15) 0.075(17) 0.000(13) -0.001(13) 0.013(12)
C323 0.133(25) 0.073(18) 0.058(16) -0.029(14) -0.021(15) 0.047(17)
C324 0.113(23) 0.077(19) 0.073(18) -0.035(15) -0.030(16) 0.044(17)
C325 0.105(22) 0.064(17) 0.101(22) -0.020(16) 0.027(18) 0.005(16)
C326 0.064(14) 0.042(12) 0.051(12) -0.016(10) 0.005(10) 0.000(10)
C331 0.029(10) 0.035(10) 0.034(10) 0.001(8) 0.014(8) 0.011(8)
C332 0.049(13) 0.091(17) 0.050(13) 0.012(12) 0.012(10) 0.021(12)
C333 0.045(13) 0.071(16) 0.086(18) -0.009(14) -0.010(12) 0.047(12)
C334 0.055(14) 0.048(13) 0.054(13) 0.010(10) -0.001(11) 0.011(11)
C335 0.071(15) 0.058(13) 0.029(10) 0.000(10) 0.008(10) 0.019(12)
C336 0.025(10) 0.063(13) 0.044(11) -0.002(10) 0.015(8) 0.014(9)
P4 0.042(3) 0.040(3) 0.048(3) -0.003(2) 0.009(2) -0.001(2)
C411 0.063(14) 0.046(12) 0.042(11) -0.004(9) 0.014(10) 0.014(10)
C412 0.089(19) 0.061(16) 0.118(22) 0.026(15) 0.060(17) 0.007(14)
C413 0.117(24) 0.076(19) 0.121(24) 0.049(18) 0.066(20) 0.013(17)
C414 0.116(24) 0.086(21) 0.120(25) 0.052(19) 0.061(20) 0.011(18)
C415 0.160(28) 0.037(13) 0.104(21) 0.042(14) 0.070(20) 0.037(15)
C416 0.078(16) 0.060(15) 0.066(15) -0.001(12) 0.028(12) 0.018(12)
C421 0.042(12) 0.049(12) 0.046(12) 0.006(10) 0.006(9) 0.004(10)
C422 0.105(21) 0.113(22) 0.038(13) -0.006(14) 0.032(13) -0.006(17)
C423 0.135(27) 0.074(18) 0.066(17) -0.004(14) 0.038(17) -0.012(18)
C424 0.106(24) 0.103(24) 0.094(22) 0.003(19) 0.064(19) 0.031(19)
C425 0.082(19) 0.080(19) 0.116(24) 0.035(18) 0.050(18) 0.008(15)
C426 0.083(17) 0.043(13) 0.083(17) 0.008(12) 0.037(14) -0.013(12)
C431 0.058(13) 0.047(12) 0.044(11) -0.002(10) 0.015(10) -0.005(10)
C432 0.072(18) 0.072(17) 0.092(20) 0.012(15) 0.001(15) 0.017(14)
C433 0.125(26) 0.096(22) 0.048(16) 0.006(15) -0.024(16) -0.024(20)
C434 0.139(29) 0.088(21) 0.042(15) -0.017(14) 0.001(17) -0.033(20)
C435 0.116(24) 0.082(18) 0.045(14) -0.014(13) 0.022(15) -0.026(17)
C436 0.067(15) 0.060(14) 0.073(16) -0.028(12) 0.031(12) -0.026(12)
C441 0.046(13) 0.048(13) 0.070(15) -0.024(11) 0.006(11) -0.009(10)
C442 0.050(14) 0.051(13) 0.096(18) -0.015(13) -0.002(13) 0.005(11)
C443 0.054(17) 0.142(29) 0.087(20) 0.003(20) 0.006(14) -0.010(18)
C444 0.070(19) 0.096(22) 0.079(19) 0.021(17) 0.005(14) 0.025(17)
C445 0.087(19) 0.068(16) 0.056(14) 0.038(12) -0.002(13) 0.018(15)
C446 0.052(14) 0.047(13) 0.081(16) 0.001(12) 0.012(12) -0.007(11)
P5 0.062(4) 0.083(4) 0.048(3) -0.005(3) 0.016(3) 0.000(3)
C511 0.053(14) 0.086(17) 0.051(14) -0.002(12) 0.003(11) -0.022(13)
C512 0.088(20) 0.107(22) 0.081(19) 0.037(17) 0.037(16) 0.012(17)
C513 0.110(25) 0.109(25) 0.097(24) 0.037(21) -0.003(20) 0.041(20)
C514 0.141(31) 0.072(19) 0.077(21) 0.001(17) -0.023(21) 0.006(20)
C515 0.117(26) 0.094(23) 0.089(22) -0.002(18) 0.033(20) -0.025(20)
C516 0.115(22) 0.074(17) 0.048(15) 0.008(13) -0.002(14) -0.003(16)
C521 0.063(16) 0.071(17) 0.075(17) -0.015(14) -0.003(13) 0.000(13)
C522 0.076(18) 0.114(23) 0.069(17) -0.022(16) 0.025(14) 0.011(16)
C523 0.160(30) 0.067(18) 0.075(19) -0.023(15) 0.038(19) 0.006(19)
C524 0.144(30) 0.099(24) 0.089(22) 0.004(19) 0.070(22) 0.062(22)
C525 0.159(32) 0.101(24) 0.065(18) -0.023(17) 0.024(19) 0.058(23)
C526 0.111(22) 0.061(16) 0.079(18) 0.000(14) 0.028(16) 0.001(15)
C531 0.053(16) 0.125(26) 0.085(19) -0.007(18) 0.020(14) 0.005(17)
C532 0.087(24) 0.184(39) 0.104(25) 0.028(26) 0.009(19) -0.040(25)
C533 0.195(62) 0.232(67) 0.105(31) 0.034(37) 0.047(37) -0.107(46)
C534 0.107(43) 0.296(100) 0.189(61) -0.031(63) 0.047(38) -0.077(50)
C535 0.058(23) 0.222(53) 0.172(41) -0.074(40) 0.031(23) 0.008(27)
C536 0.053(18) 0.210(41) 0.101(23) -0.035(25) 0.018(16) 0.001(22)
C541 0.054(13) 0.055(13) 0.063(14) 0.004(11) 0.018(11) 0.001(11)
C542 0.119(24) 0.077(19) 0.075(19) -0.027(15) 0.019(17) -0.007(17)
C543 0.257(42) 0.078(21) 0.055(17) -0.027(16) 0.104(23) -0.043(24)
C544 0.206(42) 0.043(18) 0.171(39) -0.034(23) 0.110(35) -0.016(21)
C545 0.207(43) 0.074(24) 0.132(32) 0.035(22) 0.092(31) 0.054(26)
C546 0.098(22) 0.104(24) 0.090(21) 0.029(18) 0.028(17) 0.028(18)

loop_
_atom_site_label
_atom_site_type_symbol
_atom_site_fract_x
_atom_site_fract_y
_atom_site_fract_z
_atom_site_U_iso_or_equiv
_atom_site_thermal_displace_type
_atom_site_occupancy
_atom_site_calc_flag
_atom_site_refinement_flags
_atom_site_disorder_group
Pd1 Pd -0.13888(5) 0.28599(4) 0.12547(3) 0.0265(3) Uani 1 d . .
Pd2 Pd -0.06956(5) 0.36053(4) 0.13003(3) 0.0273(3) Uani 1 d . .
Pd3 Pd 0.06305(6) 0.35491(4) 0.14302(3) 0.0280(3) Uani 1 d . .
Pd4 Pd 0.11538(6) 0.27192(4) 0.14416(3) 0.0294(3) Uani 1 d . .
Pd5 Pd 0.04423(5) 0.18996(4) 0.14187(3) 0.0279(3) Uani 1 d . .
Pd6 Pd -0.07628(5) 0.19880(4) 0.12886(3) 0.0290(3) Uani 1 d . .
Pd7 Pd -0.00963(5) 0.27756(4) 0.14003(3) 0.0234(3) Uani 1 d . .
Pd8 Pd -0.13628(5) 0.22809(4) 0.18117(3) 0.0266(3) Uani 1 d . .
Pd9 Pd -0.06484(5) 0.30965(4) 0.18868(3) 0.0220(3) Uani 1 d . .
Pd10 Pd 0.00298(6) 0.39096(4) 0.19243(3) 0.0278(3) Uani 1 d . .
Pd11 Pd 0.06182(5) 0.30237(4) 0.19946(3) 0.0220(3) Uani 1 d . .
Pd12 Pd 0.12032(5) 0.21819(4) 0.20427(3) 0.0296(3) Uani 1 d . .
Pd13 Pd -0.00935(5) 0.22340(4) 0.19361(3) 0.0219(3) Uani 1 d . .
Pd14 Pd -0.12542(5) 0.27924(4) 0.23792(3) 0.0250(3) Uani 1 d . .
Pd15 Pd -0.06255(5) 0.36049(4) 0.24569(3) 0.0248(3) Uani 1 d . .
Pd16 Pd -0.06216(5) 0.19700(4) 0.24510(3) 0.0252(3) Uani 1 d . .
Pd17 Pd 0.0000 0.27883(5) 0.2500 0.0188(3) Uani 1 d S .
Ni1 Ni -0.19045(9) 0.20776(7) 0.11814(5) 0.0271(5) Uani 1 d . .
Ni2 Ni 0.00172(9) 0.42824(7) 0.13230(5) 0.0274(5) Uani 1 d . .
Ni3 Ni 0.16230(9) 0.19195(7) 0.15175(5) 0.0279(5) Uani 1 d . .
Ni4 Ni -0.18010(9) 0.19976(7) 0.23340(5) 0.0328(5) Uani 1 d . .
Ni5 Ni 0.0000 0.43561(9) 0.2500 0.0294(7) Uani 1 d S .
O1 O -0.2710(5) 0.2859(4) 0.1167(4) 0.056(4) Uani 1 d . .
O2 O -0.1911(5) 0.3676(4) 0.0874(3) 0.047(3) Uani 1 d . .
O3 O -0.0452(8) 0.3887(6) 0.0652(3) 0.082(5) Uani 1 d . .
O4 O 0.1332(6) 0.4394(5) 0.1492(5) 0.084(6) Uani 1 d . .
O5 O 0.1391(11) 0.3398(6) 0.0959(5) 0.127(9) Uani 1 d . .
O6 O 0.1733(8) 0.2398(5) 0.0906(4) 0.081(5) Uani 1 d . .
O7 O 0.1051(6) 0.1032(4) 0.1546(5) 0.075(5) Uani 1 d . .
O8 O -0.0294(6) 0.1141(5) 0.1070(4) 0.076(5) Uani 1 d . .
O9 O -0.1392(6) 0.1961(5) 0.0579(3) 0.056(4) Uani 1 d . .
O10 O -0.0211(8) 0.2741(6) 0.0651(3) 0.078(5) Uani 1 d . .
O11 O -0.1714(7) 0.1354(4) 0.1672(3) 0.060(4) Uani 1 d . .
O12 O -0.0768(6) 0.4675(5) 0.1741(4) 0.068(4) Uani 1 d . .
O13 O 0.2467(6) 0.2366(6) 0.2069(3) 0.067(4) Uani 1 d . .
O14 O 0.1214(5) 0.1171(4) 0.2363(3) 0.049(3) Uani 1 d . .
O15 O -0.2500(5) 0.2755(5) 0.1976(3) 0.057(4) Uani 1 d . .
O16 O -0.1744(6) 0.3655(5) 0.1893(3) 0.055(4) Uani 1 d . .
O17 O -0.2968(8) 0.1587(8) 0.2237(6) 0.158(12) Uani 1 d . .
O18 O -0.1825(5) 0.3462(5) 0.2787(3) 0.055(4) Uani 1 d . .
O19 O -0.1221(7) 0.4424(4) 0.2618(5) 0.095(7) Uani 1 d . .
O20 O 0.0000 0.5332(6) 0.2500 0.069(6) Uani 1 d S .
O21 O 0.0242(6) 0.1246(4) 0.2970(3) 0.052(4) Uani 1 d . .
C1 C -0.2267(7) 0.2650(6) 0.1184(4) 0.039(4) Uani 1 d . .
C2 C -0.1534(7) 0.3471(6) 0.1050(5) 0.037(4) Uani 1 d . .
C3 C -0.0373(9) 0.3953(5) 0.0937(4) 0.045(5) Uani 1 d . .
C4 C 0.0872(9) 0.4217(6) 0.1437(4) 0.047(5) Uani 1 d . .
C5 C 0.1205(10) 0.3278(7) 0.1182(5) 0.061(6) Uani 1 d . .
C6 C 0.1597(9) 0.2315(6) 0.1158(5) 0.046(5) Uani 1 d . .
C7 C 0.1089(7) 0.1411(6) 0.1509(5) 0.044(5) Uani 1 d . .
C8 C -0.0226(8) 0.1492(6) 0.1188(4) 0.035(4) Uani 1 d . .
C9 C -0.1426(8) 0.1997(6) 0.0856(4) 0.036(4) Uani 1 d . .
C10 C -0.0185(9) 0.2736(6) 0.0932(4) 0.049(5) Uani 1 d . .
C11 C -0.1687(8) 0.1716(5) 0.1568(4) 0.037(4) Uani 1 d . .
C12 C -0.0408(8) 0.4429(6) 0.1668(4) 0.042(5) Uani 1 d . .
C13 C 0.2018(8) 0.2218(6) 0.1924(4) 0.041(5) Uani 1 d . .
C14 C 0.1268(9) 0.1550(6) 0.2446(4) 0.042(5) Uani 1 d . .
C15 C -0.2072(8) 0.2549(6) 0.2109(5) 0.044(5) Uani 1 d . .
C16 C -0.1302(8) 0.3459(6) 0.1985(5) 0.046(5) Uani 1 d . .
C17 C -0.2496(9) 0.1734(7) 0.2269(5) 0.061(6) Uani 1 d . .
C18 C -0.1392(8) 0.3270(6) 0.2777(4) 0.042(5) Uani 1 d . .
C19 C -0.0776(9) 0.4254(6) 0.2581(6) 0.053(5) Uani 1 d . .
C20 C 0.0000 0.4949(8) 0.2500 0.039(6) Uani 1 d S .
C21 C 0.0211(8) 0.1621(6) 0.2908(4) 0.040(4) Uani 1 d . .
P1 P -0.2664(2) 0.1659(2) 0.09417(10) 0.0319(10) Uani 1 d . .
C111 C -0.2938(8) 0.1740(6) 0.0497(4) 0.041(4) Uani 1 d . .
C112 C -0.2975(11) 0.2179(8) 0.0376(5) 0.073(7) Uani 1 d . .
H112 H -0.2841(11) 0.2415(8) 0.0523(5) 0.087 Uiso 1 calc R .
C113 C -0.3205(13) 0.2274(10) 0.0044(6) 0.095(9) Uani 1 d . .
H113 H -0.3238(13) 0.2574(10) -0.0027(6) 0.114 Uiso 1 calc R .
C114 C -0.3387(11) 0.1935(10) -0.0183(5) 0.084(8) Uani 1 d . .
H114 H -0.3523(11) 0.1997(10) -0.0410(5) 0.101 Uiso 1 calc R .
C115 C -0.3358(10) 0.1496(10) -0.0062(5) 0.079(8) Uani 1 d . .
H115 H -0.3508(10) 0.1260(10) -0.0206(5) 0.095 Uiso 1 calc R .
C116 C -0.3110(9) 0.1406(8) 0.0270(5) 0.066(6) Uani 1 d . .
H116 H -0.3060(9) 0.1107(8) 0.0340(5) 0.079 Uiso 1 calc R .
C121 C -0.2519(8) 0.1061(6) 0.0969(4) 0.035(4) Uani 1 d . .
C122 C -0.2924(10) 0.0743(6) 0.1017(5) 0.055(6) Uani 1 d . .
H122 H -0.3300(10) 0.0834(6) 0.1048(5) 0.066 Uiso 1 calc R .
C123 C -0.2785(12) 0.0279(8) 0.1020(6) 0.079(8) Uani 1 d . .
H123 H -0.3070(12) 0.0064(8) 0.1044(6) 0.094 Uiso 1 calc R .
C124 C -0.2223(13) 0.0148(8) 0.0986(5) 0.081(9) Uani 1 d . .
H124 H -0.2127(13) -0.0158(8) 0.0995(5) 0.098 Uiso 1 calc R .
C125 C -0.1806(12) 0.0454(7) 0.0939(6) 0.076(7) Uani 1 d . .
H125 H -0.1433(12) 0.0363(7) 0.0904(6) 0.092 Uiso 1 calc R .
C126 C -0.1953(9) 0.0901(7) 0.0945(6) 0.061(6) Uani 1 d . .
H126 H -0.1657(9) 0.1113(7) 0.0932(6) 0.073 Uiso 1 calc R .
C131 C -0.3355(7) 0.1740(6) 0.1105(5) 0.041(5) Uani 1 d . .
C132 C -0.3917(9) 0.1640(8) 0.0912(5) 0.063(6) Uani 1 d . .
H132 H -0.3958(9) 0.1536(8) 0.0694(5) 0.075 Uiso 1 calc R .
C133 C -0.4418(9) 0.1699(9) 0.1052(7) 0.079(8) Uani 1 d . .
H133 H -0.4798(9) 0.1630(9) 0.0926(7) 0.095 Uiso 1 calc R .
C134 C -0.4357(10) 0.1860(9) 0.1377(6) 0.075(7) Uani 1 d . .
H134 H -0.4691(10) 0.1899(9) 0.1471(6) 0.090 Uiso 1 calc R .
C135 C -0.3804(10) 0.1958(8) 0.1551(5) 0.062(6) Uani 1 d . .
H135 H -0.3764(10) 0.2079(8) 0.1765(5) 0.074 Uiso 1 calc R .
C136 C -0.3291(8) 0.1886(8) 0.1429(4) 0.055(6) Uani 1 d . .
H136 H -0.2912(8) 0.1937(8) 0.1563(4) 0.066 Uiso 1 calc R .
P2 P -0.0027(2) 0.49431(14) 0.10815(11) 0.0323(10) Uani 1 d . .
C211 C 0.0232(9) 0.5394(6) 0.1373(4) 0.047(5) Uani 1 d . .
C212 C -0.0167(10) 0.5649(7) 0.1504(6) 0.067(6) Uani 1 d . .
H212 H -0.0578(10) 0.5629(7) 0.1415(6) 0.080 Uiso 1 calc R .
C213 C 0.0052(12) 0.5942(8) 0.1774(7) 0.089(9) Uani 1 d . .
H213 H -0.0220(12) 0.6111(8) 0.1864(7) 0.106 Uiso 1 calc R .
C214 C 0.0647(13) 0.5985(9) 0.1907(6) 0.091(9) Uani 1 d . .
H214 H 0.0781(13) 0.6174(9) 0.2089(6) 0.109 Uiso 1 calc R .
C215 C 0.1041(12) 0.5749(8) 0.1771(6) 0.081(8) Uani 1 d . .
H215 H 0.1451(12) 0.5785(8) 0.1854(6) 0.097 Uiso 1 calc R .
C216 C 0.0835(10) 0.5449(7) 0.1503(5) 0.062(6) Uani 1 d . .
H216 H 0.1113(10) 0.5286(7) 0.1413(5) 0.075 Uiso 1 calc R .
C221 C 0.0408(8) 0.5017(6) 0.0751(4) 0.043(5) Uani 1 d . .
C222 C 0.0522(10) 0.5437(7) 0.0631(5) 0.065(6) Uani 1 d . .
H222 H 0.0423(10) 0.5698(7) 0.0735(5) 0.077 Uiso 1 calc R .
C223 C 0.0788(11) 0.5469(10) 0.0352(7) 0.093(9) Uani 1 d . .
H223 H 0.0850(11) 0.5750(10) 0.0264(7) 0.112 Uiso 1 calc R .
C224 C 0.0960(13) 0.5078(11) 0.0207(7) 0.106(11) Uani 1 d . .
H224 H 0.1127(13) 0.5098(11) 0.0018(7) 0.127 Uiso 1 calc R .
C225 C 0.0884(12) 0.4667(11) 0.0340(7) 0.111(12) Uani 1 d . .
H225 H 0.1014(12) 0.4407(11) 0.0248(7) 0.133 Uiso 1 calc R .
C226 C 0.0609(10) 0.4636(8) 0.0616(5) 0.072(7) Uani 1 d . .
H226 H 0.0561(10) 0.4355(8) 0.0709(5) 0.086 Uiso 1 calc R .
C231 C -0.0799(8) 0.5119(6) 0.0860(4) 0.040(5) Uani 1 d . .
C232 C -0.1277(9) 0.4857(9) 0.0870(7) 0.085(8) Uani 1 d . .
H232 H -0.1239(9) 0.4604(9) 0.1008(7) 0.101 Uiso 1 calc R .
C233 C -0.1833(9) 0.4973(10) 0.0668(7) 0.095(10) Uani 1 d . .
H233 H -0.2147(9) 0.4765(10) 0.0641(7) 0.114 Uiso 1 calc R .
C234 C -0.1927(11) 0.5377(9) 0.0511(6) 0.084(8) Uani 1 d . .
H234 H -0.2311(11) 0.5476(9) 0.0410(6) 0.101 Uiso 1 calc R .
C235 C -0.1442(10) 0.5628(9) 0.0506(6) 0.080(8) Uani 1 d . .
H235 H -0.1492(10) 0.5892(9) 0.0380(6) 0.096 Uiso 1 calc R .
C236 C -0.0878(9) 0.5519(7) 0.0675(5) 0.060(6) Uani 1 d . .
H236 H -0.0553(9) 0.5707(7) 0.0668(5) 0.072 Uiso 1 calc R .
P3 P 0.2356(2) 0.14927(15) 0.14215(11) 0.0325(10) Uani 1 d . .
C311 C 0.2983(8) 0.1766(7) 0.1293(5) 0.051(5) Uani 1 d . .
C312 C 0.3177(12) 0.2174(10) 0.1438(7) 0.096(9) Uani 1 d . .
H312 H 0.2976(12) 0.2311(10) 0.1587(7) 0.115 Uiso 1 calc R .
C313 C 0.3691(12) 0.2384(10) 0.1355(8) 0.107(11) Uani 1 d . .
H313 H 0.3833(12) 0.2653(10) 0.1460(8) 0.129 Uiso 1 calc R .
C314 C 0.3970(12) 0.2204(9) 0.1134(8) 0.102(11) Uani 1 d . .
H314 H 0.4304(12) 0.2347(9) 0.1084(8) 0.122 Uiso 1 calc R .
C315 C 0.3771(11) 0.1820(11) 0.0984(7) 0.107(11) Uani 1 d . .
H315 H 0.3962(11) 0.1699(11) 0.0824(7) 0.128 Uiso 1 calc R .
C316 C 0.3284(11) 0.1594(9) 0.1061(6) 0.081(8) Uani 1 d . .
H316 H 0.3158(11) 0.1322(9) 0.0954(6) 0.098 Uiso 1 calc R .
C321 C 0.2079(8) 0.1092(5) 0.1093(4) 0.038(4) Uani 1 d . .
C322 C 0.1856(10) 0.1247(8) 0.0766(6) 0.070(7) Uani 1 d . .
H322 H 0.1882(10) 0.1552(8) 0.0716(6) 0.084 Uiso 1 calc R .
C323 C 0.1595(13) 0.0946(8) 0.0519(6) 0.094(10) Uani 1 d . .
H323 H 0.1445(13) 0.1055(8) 0.0304(6) 0.113 Uiso 1 calc R .
C324 C 0.1552(12) 0.0495(9) 0.0579(6) 0.095(10) Uani 1 d . .
H324 H 0.1381(12) 0.0297(9) 0.0408(6) 0.114 Uiso 1 calc R .
C325 C 0.1766(12) 0.0339(9) 0.0900(7) 0.089(8) Uani 1 d . .
H325 H 0.1738(12) 0.0033(9) 0.0948(7) 0.107 Uiso 1 calc R .
C326 C 0.2020(9) 0.0630(6) 0.1148(5) 0.053(5) Uani 1 d . .
H326 H 0.2159(9) 0.0517(6) 0.1362(5) 0.064 Uiso 1 calc R .
C331 C 0.2732(7) 0.1128(5) 0.1765(4) 0.032(4) Uani 1 d . .
C332 C 0.3280(9) 0.0927(8) 0.1767(5) 0.063(6) Uani 1 d . .
H332 H 0.3467(9) 0.0990(8) 0.1591(5) 0.076 Uiso 1 calc R .
C333 C 0.3565(9) 0.0641(7) 0.2012(6) 0.071(7) Uani 1 d . .
H333 H 0.3932(9) 0.0508(7) 0.2002(6) 0.085 Uiso 1 calc R .
C334 C 0.3280(9) 0.0558(7) 0.2278(5) 0.054(5) Uani 1 d . .
H334 H 0.3463(9) 0.0370(7) 0.2453(5) 0.065 Uiso 1 calc R .
C335 C 0.2745(9) 0.0747(7) 0.2285(4) 0.053(5) Uani 1 d . .
H335 H 0.2557(9) 0.0685(7) 0.2461(4) 0.064 Uiso 1 calc R .
C336 C 0.2470(7) 0.1039(6) 0.2025(4) 0.043(5) Uani 1 d . .
H336 H 0.2104(7) 0.1172(6) 0.2033(4) 0.051 Uiso 1 calc R .
P4 P 0.1381(2) -0.0573(2) 0.21752(13) 0.0437(12) Uani 1 d . .
C411 C 0.1305(9) -0.1123(7) 0.2343(5) 0.050(5) Uani 1 d . .
C412 C 0.0909(11) -0.1175(8) 0.2553(7) 0.084(8) Uani 1 d . .
H412 H 0.0680(11) -0.0930(8) 0.2596(7) 0.100 Uiso 1 calc R .
C413 C 0.0851(13) -0.1584(9) 0.2700(7) 0.099(10) Uani 1 d . .
H413 H 0.0572(13) -0.1620(9) 0.2835(7) 0.118 Uiso 1 calc R .
C414 C 0.1207(13) -0.1944(10) 0.2647(7) 0.102(10) Uani 1 d . .
H414 H 0.1181(13) -0.2217(10) 0.2756(7) 0.122 Uiso 1 calc R .
C415 C 0.1594(13) -0.1902(7) 0.2439(7) 0.094(10) Uani 1 d . .
H415 H 0.1817(13) -0.2150(7) 0.2395(7) 0.113 Uiso 1 calc R .
C416 C 0.1656(10) -0.1487(7) 0.2291(5) 0.066(6) Uani 1 d . .
H416 H 0.1936(10) -0.1454(7) 0.2156(5) 0.079 Uiso 1 calc R .
C421 C 0.1831(8) -0.0604(6) 0.1865(5) 0.046(5) Uani 1 d . .
C422 C 0.1635(12) -0.0869(9) 0.1603(5) 0.083(8) Uani 1 d . .
H422 H 0.1280(12) -0.1030(9) 0.1591(5) 0.099 Uiso 1 calc R .
C423 C 0.1953(13) -0.0911(9) 0.1342(6) 0.089(9) Uani 1 d . .
H423 H 0.1812(13) -0.1102(9) 0.1162(6) 0.107 Uiso 1 calc R .
C424 C 0.2465(13) -0.0672(10) 0.1358(7) 0.095(9) Uani 1 d . .
H424 H 0.2677(13) -0.0689(10) 0.1187(7) 0.114 Uiso 1 calc R .
C425 C 0.2670(12) -0.0391(9) 0.1645(7) 0.088(9) Uani 1 d . .
H425 H 0.3027(12) -0.0230(9) 0.1665(7) 0.106 Uiso 1 calc R .
C426 C 0.2344(10) -0.0359(7) 0.1887(6) 0.066(6) Uani 1 d . .
H426 H 0.2473(10) -0.0168(7) 0.2068(6) 0.080 Uiso 1 calc R .
C431 C 0.1719(9) -0.0229(6) 0.2520(5) 0.049(5) Uani 1 d . .
C432 C 0.2311(11) -0.0324(8) 0.2700(6) 0.081(8) Uani 1 d . .
H432 H 0.2519(11) -0.0568(8) 0.2635(6) 0.097 Uiso 1 calc R .
C433 C 0.2578(14) -0.0067(9) 0.2963(6) 0.096(10) Uani 1 d . .
H433 H 0.2977(14) -0.0115(9) 0.3068(6) 0.115 Uiso 1 calc R .
C434 C 0.2249(14) 0.0268(9) 0.3072(6) 0.092(10) Uani 1 d . .
H434 H 0.2425(14) 0.0435(9) 0.3261(6) 0.111 Uiso 1 calc R .
C435 C 0.1682(12) 0.0364(9) 0.2916(5) 0.080(8) Uani 1 d . .
H435 H 0.1472(12) 0.0595(9) 0.2996(5) 0.096 Uiso 1 calc R .
C436 C 0.1415(10) 0.0125(7) 0.2642(6) 0.064(6) Uani 1 d . .
H436 H 0.1025(10) 0.0197(7) 0.2532(6) 0.077 Uiso 1 calc R .
C441 C 0.0668(9) -0.0336(7) 0.1975(5) 0.056(6) Uani 1 d . .
C442 C 0.0151(9) -0.0590(7) 0.1914(6) 0.068(7) Uani 1 d . .
H442 H 0.0165(9) -0.0892(7) 0.1978(6) 0.082 Uiso 1 calc R .
C443 C -0.0403(11) -0.0396(11) 0.1755(7) 0.096(9) Uani 1 d . .
H443 H -0.0754(11) -0.0567(11) 0.1711(7) 0.115 Uiso 1 calc R .
C444 C -0.0403(12) 0.0056(9) 0.1669(6) 0.083(8) Uani 1 d . .
H444 H -0.0765(12) 0.0195(9) 0.1571(6) 0.100 Uiso 1 calc R .
C445 C 0.0104(11) 0.0297(8) 0.1723(5) 0.073(7) Uani 1 d . .
H445 H 0.0088(11) 0.0600(8) 0.1661(5) 0.087 Uiso 1 calc R .
C446 C 0.0646(9) 0.0111(7) 0.1867(6) 0.060(6) Uani 1 d . .
H446 H 0.0996(9) 0.0281(7) 0.1893(6) 0.072 Uiso 1 calc R .
P5 P 0.0515(3) 0.1221(2) -0.05878(14) 0.064(2) Uani 1 d . .
C511 C 0.0072(10) 0.1529(8) -0.0921(5) 0.064(6) Uani 1 d . .
C512 C -0.0444(12) 0.1756(9) -0.0890(7) 0.089(8) Uani 1 d . .
H512 H -0.0548(12) 0.1775(9) -0.0682(7) 0.107 Uiso 1 calc R .
C513 C -0.0806(14) 0.1953(10) -0.1166(7) 0.109(11) Uani 1 d . .
H513 H -0.1159(14) 0.2094(10) -0.1143(7) 0.131 Uiso 1 calc R .
C514 C -0.0665(15) 0.1946(9) -0.1459(7) 0.103(11) Uani 1 d . .
H514 H -0.0924(15) 0.2080(9) -0.1640(7) 0.124 Uiso 1 calc R .
C515 C -0.0145(14) 0.1746(10) -0.1508(7) 0.098(9) Uani 1 d . .
H515 H -0.0038(14) 0.1752(10) -0.1716(7) 0.118 Uiso 1 calc R .
C516 C 0.0212(13) 0.1535(8) -0.1235(6) 0.082(8) Uani 1 d . .
H516 H 0.0560(13) 0.1390(8) -0.1263(6) 0.098 Uiso 1 calc R .
C521 C 0.0424(10) 0.1448(8) -0.0202(6) 0.072(7) Uani 1 d . .
C522 C -0.0049(11) 0.1279(10) -0.0068(6) 0.085(8) Uani 1 d . .
H522 H -0.0297(11) 0.1056(10) -0.0184(6) 0.102 Uiso 1 calc R .
C523 C -0.0155(14) 0.1433(9) 0.0228(6) 0.099(10) Uani 1 d . .
H523 H -0.0464(14) 0.1308(9) 0.0316(6) 0.118 Uiso 1 calc R .
C524 C 0.0194(14) 0.1773(10) 0.0396(7) 0.104(11) Uani 1 d . .
H524 H 0.0108(14) 0.1883(10) 0.0593(7) 0.125 Uiso 1 calc R .
C525 C 0.0659(15) 0.1951(10) 0.0281(6) 0.108(11) Uani 1 d . .
H525 H 0.0903(15) 0.2175(10) 0.0399(6) 0.130 Uiso 1 calc R .
C526 C 0.0757(12) 0.1783(8) -0.0021(6) 0.083(8) Uani 1 d . .
H526 H 0.1070(12) 0.1907(8) -0.0106(6) 0.099 Uiso 1 calc R .
C531 C 0.1295(11) 0.1285(11) -0.0602(7) 0.087(8) Uani 1 d . .
C532 C 0.1505(14) 0.1673(13) -0.0687(8) 0.127(13) Uani 1 d . .
H532 H 0.1236(14) 0.1909(13) -0.0752(8) 0.152 Uiso 1 calc R .
C533 C 0.2136(21) 0.1749(17) -0.0684(9) 0.175(26) Uani 1 d . .
H533 H 0.2287(21) 0.2021(17) -0.0745(9) 0.210 Uiso 1 calc R .
C534 C 0.2482(18) 0.1385(21) -0.0583(12) 0.195(32) Uani 1 d . .
H534 H 0.2892(18) 0.1422(21) -0.0571(12) 0.234 Uiso 1 calc R .
C535 C 0.2313(14) 0.0982(16) -0.0498(10) 0.150(19) Uani 1 d . .
H535 H 0.2585(14) 0.0746(16) -0.0437(10) 0.180 Uiso 1 calc R .
C536 C 0.1699(12) 0.0931(14) -0.0505(7) 0.121(13) Uani 1 d . .
H536 H 0.1558(12) 0.0655(14) -0.0443(7) 0.145 Uiso 1 calc R .
C541 C 0.0303(9) 0.0631(7) -0.0617(5) 0.056(5) Uani 1 d . .
C542 C -0.0079(13) 0.0463(9) -0.0896(7) 0.091(9) Uani 1 d . .
H542 H -0.0254(13) 0.0653(9) -0.1071(7) 0.109 Uiso 1 calc R .
C543 C -0.0194(16) 0.0016(9) -0.0911(6) 0.120(14) Uani 1 d . .
H543 H -0.0406(16) -0.0105(9) -0.1111(6) 0.144 Uiso 1 calc R .
C544 C -0.0016(17) -0.0264(9) -0.0648(10) 0.130(15) Uani 1 d . .
H544 H -0.0133(17) -0.0566(9) -0.0663(10) 0.156 Uiso 1 calc R .
C545 C 0.0340(17) -0.0099(10) -0.0357(9) 0.129(14) Uani 1 d . .
H545 H 0.0468(17) -0.0289(10) -0.0174(9) 0.155 Uiso 1 calc R .
C546 C 0.0507(12) 0.0352(10) -0.0340(7) 0.096(9) Uani 1 d . .
H546 H 0.0751(12) 0.0468(10) -0.0146(7) 0.115 Uiso 1 calc R .
N1S N 0.3452(26) 0.3955(22) 0.1420(16) 0.157(26) Uiso 0.50 d PD 1
C11S C 0.3020(23) 0.3895(18) 0.1528(14) 0.090(17) Uiso 0.50 d PD 1
C12S C 0.2585(23) 0.3686(20) 0.1702(15) 0.101(19) Uiso 0.50 d PD 1
H12A H 0.2251(23) 0.3891(20) 0.1655(15) 0.152 Uiso 0.50 d PR 1
H12B H 0.2699(23) 0.3635(20) 0.1939(15) 0.152 Uiso 0.50 d PR 1
H12C H 0.2473(23) 0.3403(20) 0.1590(15) 0.152 Uiso 0.50 d PR 1
N1' N 0.3612(17) 0.3704(15) 0.1536(12) 0.090(14) Uiso 0.50 d PD 2
C11' C 0.3121(16) 0.3634(12) 0.1574(10) 0.047(10) Uiso 0.50 d PD 2
C12' C 0.2609(25) 0.3359(24) 0.1632(21) 0.163(33) Uiso 0.50 d PD 2
H12D H 0.2256(25) 0.3542(24) 0.1615(21) 0.244 Uiso 0.50 d PR 2
H12E H 0.2529(25) 0.3118(24) 0.1472(21) 0.244 Uiso 0.50 d PR 2
H12F H 0.2718(25) 0.3234(24) 0.1854(21) 0.244 Uiso 0.50 d PR 2
O2S O 0.4322(24) 0.1619(20) 0.0261(14) 0.408(35) Uiso 1 d D 1
C21S C 0.5060(27) 0.2161(19) 0.0212(16) 0.340(40) Uiso 1 d D 1
H21A H 0.5302(27) 0.2170(19) 0.0435(16) 0.510 Uiso 1 d R 1
H21B H 0.5286(27) 0.2279(19) 0.0058(16) 0.510 Uiso 1 d R 1
H21C H 0.4705(27) 0.2341(19) 0.0203(16) 0.510 Uiso 1 d R 1
C22S C 0.4732(22) 0.1719(18) 0.0129(13) 0.295(35) Uiso 1 d D 1
C23S C 0.4568(34) 0.1541(25) -0.0224(14) 0.427(55) Uiso 1 d D .
H23A H 0.4501(34) 0.1221(25) -0.0237(14) 0.640 Uiso 1 d R .
H23B H 0.4189(34) 0.1695(25) -0.0252(14) 0.640 Uiso 1 d R .
H23C H 0.4769(34) 0.1633(25) -0.0397(14) 0.640 Uiso 1 d R .
N3S N -0.4976(34) 0.2248(28) 0.2180(19) 0.205(33) Uiso 0.50 d PD .
C31S C -0.4748(37) 0.2040(34) 0.2418(22) 0.232(53) Uiso 0.50 d PD .
C32S C -0.4334(37) 0.1842(29) 0.2710(21) 0.199(40) Uiso 0.50 d PD .
H32A H -0.3944(37) 0.1802(29) 0.2661(21) 0.299 Uiso 0.50 d PR .
H32B H -0.4488(37) 0.1553(29) 0.2760(21) 0.299 Uiso 0.50 d PR .
H32C H -0.4305(37) 0.2038(29) 0.2900(21) 0.299 Uiso 0.50 d PR .
O4S O 0.2789(51) 0.2741(35) -0.0148(27) 0.340(56) Uiso 0.50 d PD .
C41S C 0.2648(47) 0.2071(19) 0.0200(21) 0.190(44) Uiso 0.50 d PD .
H41A H 0.3067(47) 0.2057(19) 0.0194(21) 0.284 Uiso 0.50 d PR .
H41B H 0.2605(47) 0.2088(19) 0.0429(21) 0.284 Uiso 0.50 d PR .
H41C H 0.2449(47) 0.1806(19) 0.0097(21) 0.284 Uiso 0.50 d PR .
C42S C 0.2500 0.2500 0.0000 0.166(46) Uiso 0.50 d SPD .
C43S C 0.1843(15) 0.2619(38) -0.0035(26) 0.205(44) Uiso 0.50 d PD .
H43A H 0.1724(15) 0.2891(38) -0.0160(26) 0.308 Uiso 0.50 d PR .
H43B H 0.1615(15) 0.2369(38) -0.0145(26) 0.308 Uiso 0.50 d PR .
H43C H 0.1772(15) 0.2651(38) 0.0187(26) 0.308 Uiso 0.50 d PR .
O5S O 0.1349(15) -0.0724(11) 0.0375(8) 0.204(13) Uiso 1 d D .
C51S C 0.1767(16) -0.1446(11) 0.0299(9) 0.152(14) Uiso 1 d D .
H51A H 0.1560(16) -0.1548(11) 0.0467(9) 0.229 Uiso 1 d R .
H51B H 0.2186(16) -0.1519(11) 0.0366(9) 0.229 Uiso 1 d R .
H51C H 0.1600(16) -0.1593(11) 0.0090(9) 0.229 Uiso 1 d R .
C52S C 0.1705(17) -0.0947(11) 0.0263(10) 0.141(14) Uiso 1 d D .
C53S C 0.1947(26) -0.0669(18) 0.0016(14) 0.305(34) Uiso 1 d D .
H53A H 0.1844(26) -0.0356(18) 0.0032(14) 0.457 Uiso 1 d R .
H53B H 0.1791(26) -0.0774(18) -0.0208(14) 0.457 Uiso 1 d R .
H53C H 0.2376(26) -0.0701(18) 0.0068(14) 0.457 Uiso 1 d R .

loop_
_atom_type_symbol
_atom_type_description
_atom_type_scat_dispersion_real
_atom_type_scat_dispersion_imag
_atom_type_scat_source
C C 0.0033 0.0016 'International Tables Vol C Tables 4.2.6.8 and 6.1.1.4'
H H 0.0000 0.0000 'International Tables Vol C Tables 4.2.6.8 and 6.1.1.4'
O O 0.0106 0.0060 'International Tables Vol C Tables 4.2.6.8 and 6.1.1.4'
P P 0.1023 0.0942 'International Tables Vol C Tables 4.2.6.8 and 6.1.1.4'
Ni Ni 0.3393 1.1124 'International Tables Vol C Tables 4.2.6.8 and 6.1.1.4'
Pd Pd -0.9988 1.0072 'International Tables Vol C Tables 4.2.6.8 and 6.1.1.4'
N N 0.0061 0.0033 'International Tables Vol C Tables 4.2.6.8 and 6.1.1.4'

loop_
_geom_angle_atom_site_label_1
_geom_angle_atom_site_label_2
_geom_angle_atom_site_label_3
_geom_angle
_geom_angle_site_symmetry_1
_geom_angle_site_symmetry_3
_geom_angle_publ_flag
C2 Pd1 C1 98.4(7) . . ?
C2 Pd1 Ni1 137.3(5) . . ?
C1 Pd1 Ni1 46.2(5) . . ?
C2 Pd1 Pd2 47.8(5) . . ?
C1 Pd1 Pd2 142.7(5) . . ?
Ni1 Pd1 Pd2 170.40(8) . . ?
C2 Pd1 Pd8 149.1(5) . . ?
C1 Pd1 Pd8 77.6(5) . . ?
Ni1 Pd1 Pd8 58.95(5) . . ?
Pd2 Pd1 Pd8 121.72(5) . . ?
C2 Pd1 Pd9 99.8(5) . . ?
C1 Pd1 Pd9 124.9(5) . . ?
Ni1 Pd1 Pd9 119.41(7) . . ?
Pd2 Pd1 Pd9 60.79(4) . . ?
Pd8 Pd1 Pd9 60.99(4) . . ?
C2 Pd1 Pd7 103.7(5) . . ?
C1 Pd1 Pd7 157.2(5) . . ?
Ni1 Pd1 Pd7 111.39(7) . . ?
Pd2 Pd1 Pd7 60.01(4) . . ?
Pd8 Pd1 Pd7 86.28(5) . . ?
Pd9 Pd1 Pd7 56.91(4) . . ?
C2 Pd1 Pd6 148.7(5) . . ?
C1 Pd1 Pd6 100.9(5) . . ?
Ni1 Pd1 Pd6 54.72(6) . . ?
Pd2 Pd1 Pd6 116.39(6) . . ?
Pd8 Pd1 Pd6 60.29(4) . . ?
Pd9 Pd1 Pd6 89.14(5) . . ?
Pd7 Pd1 Pd6 56.70(4) . . ?
C2 Pd2 C3 100.3(7) . . ?
C2 Pd2 Ni2 134.4(5) . . ?
C3 Pd2 Ni2 47.0(5) . . ?
C2 Pd2 Pd1 47.3(5) . . ?
C3 Pd2 Pd1 130.6(5) . . ?
Ni2 Pd2 Pd1 175.81(8) . . ?
C2 Pd2 Pd7 106.4(5) . . ?
C3 Pd2 Pd7 107.8(5) . . ?
Ni2 Pd2 Pd7 113.25(7) . . ?
Pd1 Pd2 Pd7 63.39(4) . . ?
C2 Pd2 Pd9 100.8(5) . . ?
C3 Pd2 Pd9 157.5(5) . . ?
Ni2 Pd2 Pd9 118.49(7) . . ?
Pd1 Pd2 Pd9 62.43(4) . . ?
Pd7 Pd2 Pd9 58.41(4) . . ?
C2 Pd2 Pd10 145.2(5) . . ?
C3 Pd2 Pd10 104.8(5) . . ?
Ni2 Pd2 Pd10 58.88(6) . . ?
Pd1 Pd2 Pd10 122.41(6) . . ?
Pd7 Pd2 Pd10 88.54(5) . . ?
Pd9 Pd2 Pd10 60.05(4) . . ?
C2 Pd2 Pd3 154.9(5) . . ?
C3 Pd2 Pd3 69.6(5) . . ?
Ni2 Pd2 Pd3 54.83(6) . . ?
Pd1 Pd2 Pd3 121.80(6) . . ?
Pd7 Pd2 Pd3 58.43(4) . . ?
Pd9 Pd2 Pd3 87.91(5) . . ?
Pd10 Pd2 Pd3 59.01(4) . . ?
C5 Pd3 C4 101.1(9) . . ?
C5 Pd3 Ni2 130.4(6) . . ?
C4 Pd3 Ni2 47.3(6) . . ?
C5 Pd3 Pd4 46.5(6) . . ?
C4 Pd3 Pd4 138.9(6) . . ?
Ni2 Pd3 Pd4 169.88(8) . . ?
C5 Pd3 Pd11 108.6(6) . . ?
C4 Pd3 Pd11 125.2(5) . . ?
Ni2 Pd3 Pd11 120.83(7) . . ?
Pd4 Pd3 Pd11 64.15(4) . . ?
C5 Pd3 Pd7 95.4(7) . . ?
C4 Pd3 Pd7 159.9(6) . . ?
Ni2 Pd3 Pd7 112.76(7) . . ?
Pd4 Pd3 Pd7 61.21(4) . . ?
Pd11 Pd3 Pd7 58.19(4) . . ?
C5 Pd3 Pd10 166.3(7) . . ?
C4 Pd3 Pd10 78.4(6) . . ?
Ni2 Pd3 Pd10 58.90(6) . . ?
Pd4 Pd3 Pd10 126.44(6) . . ?
Pd11 Pd3 Pd10 62.35(4) . . ?
Pd7 Pd3 Pd10 88.25(5) . . ?
C5 Pd3 Pd2 133.6(7) . . ?
C4 Pd3 Pd2 102.0(6) . . ?
Ni2 Pd3 Pd2 54.84(6) . . ?
Pd4 Pd3 Pd2 118.67(6) . . ?
Pd11 Pd3 Pd2 89.50(5) . . ?
Pd7 Pd3 Pd2 57.92(4) . . ?
Pd10 Pd3 Pd2 59.03(4) . . ?
C5 Pd4 C6 95.2(7) . . ?
C5 Pd4 Ni3 139.3(6) . . ?
C6 Pd4 Ni3 45.7(5) . . ?
C5 Pd4 Pd3 46.7(6) . . ?
C6 Pd4 Pd3 140.7(5) . . ?
Ni3 Pd4 Pd3 173.61(7) . . ?
C5 Pd4 Pd7 95.3(6) . . ?
C6 Pd4 Pd7 127.3(6) . . ?
Ni3 Pd4 Pd7 116.55(7) . . ?
Pd3 Pd4 Pd7 60.90(4) . . ?
C5 Pd4 Pd5 140.8(7) . . ?
C6 Pd4 Pd5 80.5(5) . . ?
Ni3 Pd4 Pd5 56.91(6) . . ?
Pd3 Pd4 Pd5 120.83(6) . . ?
Pd7 Pd4 Pd5 59.94(4) . . ?
C5 Pd4 Pd12 155.8(7) . . ?
C6 Pd4 Pd12 102.8(5) . . ?
Ni3 Pd4 Pd12 57.15(6) . . ?
Pd3 Pd4 Pd12 116.47(5) . . ?
Pd7 Pd4 Pd12 86.62(5) . . ?
Pd5 Pd4 Pd12 59.51(4) . . ?
C5 Pd4 Pd11 103.7(6) . . ?
C6 Pd4 Pd11 160.4(5) . . ?
Ni3 Pd4 Pd11 114.69(6) . . ?
Pd3 Pd4 Pd11 58.93(4) . . ?
Pd7 Pd4 Pd11 56.50(4) . . ?
Pd5 Pd4 Pd11 87.79(5) . . ?
Pd12 Pd4 Pd11 57.62(4) . . ?
C8 Pd5 C7 96.0(7) . . ?
C8 Pd5 Ni3 137.0(5) . . ?
C7 Pd5 Ni3 46.7(5) . . ?
C8 Pd5 Pd6 47.8(5) . . ?
C7 Pd5 Pd6 140.4(5) . . ?
Ni3 Pd5 Pd6 172.68(7) . . ?
C8 Pd5 Pd13 99.0(5) . . ?
C7 Pd5 Pd13 121.4(6) . . ?
Ni3 Pd5 Pd13 117.68(7) . . ?
Pd6 Pd5 Pd13 62.10(4) . . ?
C8 Pd5 Pd7 104.7(5) . . ?
C7 Pd5 Pd7 159.3(5) . . ?
Ni3 Pd5 Pd7 113.68(7) . . ?
Pd6 Pd5 Pd7 59.61(4) . . ?
Pd13 Pd5 Pd7 56.87(4) . . ?
C8 Pd5 Pd12 147.2(5) . . ?
C7 Pd5 Pd12 76.7(6) . . ?
Ni3 Pd5 Pd12 57.01(6) . . ?
Pd6 Pd5 Pd12 122.81(6) . . ?
Pd13 Pd5 Pd12 60.83(4) . . ?
Pd7 Pd5 Pd12 86.26(5) . . ?
C8 Pd5 Pd4 151.1(4) . . ?
C7 Pd5 Pd4 102.1(5) . . ?
Ni3 Pd5 Pd4 55.42(6) . . ?
Pd6 Pd5 Pd4 117.55(6) . . ?
Pd13 Pd5 Pd4 90.55(5) . . ?
Pd7 Pd5 Pd4 58.53(4) . . ?
Pd12 Pd5 Pd4 60.26(4) . . ?
C8 Pd6 C9 101.6(7) . . ?
C8 Pd6 Ni1 132.9(5) . . ?
C9 Pd6 Ni1 47.1(5) . . ?
C8 Pd6 Pd5 48.0(5) . . ?
C9 Pd6 Pd5 134.4(5) . . ?
Ni1 Pd6 Pd5 178.48(7) . . ?
C8 Pd6 Pd7 108.3(5) . . ?
C9 Pd6 Pd7 114.0(5) . . ?
Ni1 Pd6 Pd7 116.31(7) . . ?
Pd5 Pd6 Pd7 63.20(5) . . ?
C8 Pd6 Pd13 98.5(4) . . ?
C9 Pd6 Pd13 159.9(5) . . ?
Ni1 Pd6 Pd13 117.16(7) . . ?
Pd5 Pd6 Pd13 61.33(4) . . ?
Pd7 Pd6 Pd13 57.68(4) . . ?
C8 Pd6 Pd8 140.5(5) . . ?
C9 Pd6 Pd8 104.6(5) . . ?
Ni1 Pd6 Pd8 58.34(6) . . ?
Pd5 Pd6 Pd8 120.14(6) . . ?
Pd7 Pd6 Pd8 87.37(5) . . ?
Pd13 Pd6 Pd8 58.89(4) . . ?
C8 Pd6 Pd1 160.6(5) . . ?
C9 Pd6 Pd1 71.8(5) . . ?
Ni1 Pd6 Pd1 55.60(6) . . ?
Pd5 Pd6 Pd1 123.94(6) . . ?
Pd7 Pd6 Pd1 60.75(4) . . ?
Pd13 Pd6 Pd1 88.75(5) . . ?
Pd8 Pd6 Pd1 58.19(4) . . ?
C10 Pd7 Pd13 139.9(6) . . ?
C10 Pd7 Pd11 146.9(7) . . ?
Pd13 Pd7 Pd11 62.64(4) . . ?
C10 Pd7 Pd9 142.4(6) . . ?
Pd13 Pd7 Pd9 62.73(4) . . ?
Pd11 Pd7 Pd9 62.49(4) . . ?
C10 Pd7 Pd6 81.0(6) . . ?
Pd13 Pd7 Pd6 62.78(4) . . ?
Pd11 Pd7 Pd6 125.30(6) . . ?
Pd9 Pd7 Pd6 95.27(5) . . ?
C10 Pd7 Pd2 87.8(5) . . ?
Pd13 Pd7 Pd2 123.67(5) . . ?
Pd11 Pd7 Pd2 94.27(5) . . ?
Pd9 Pd7 Pd2 61.09(4) . . ?
Pd6 Pd7 Pd2 118.82(5) . . ?
C10 Pd7 Pd3 91.7(6) . . ?
Pd13 Pd7 Pd3 123.03(5) . . ?
Pd11 Pd7 Pd3 60.43(4) . . ?
Pd9 Pd7 Pd3 92.43(5) . . ?
Pd6 Pd7 Pd3 172.05(6) . . ?
Pd2 Pd7 Pd3 63.65(4) . . ?
C10 Pd7 Pd4 86.9(6) . . ?
Pd13 Pd7 Pd4 94.98(5) . . ?
Pd11 Pd7 Pd4 63.74(4) . . ?
Pd9 Pd7 Pd4 126.15(5) . . ?
Pd6 Pd7 Pd4 118.13(6) . . ?
Pd2 Pd7 Pd4 121.04(6) . . ?
Pd3 Pd7 Pd4 57.89(4) . . ?
C10 Pd7 Pd5 85.6(5) . . ?
Pd13 Pd7 Pd5 61.03(4) . . ?
Pd11 Pd7 Pd5 92.81(5) . . ?
Pd9 Pd7 Pd5 123.73(5) . . ?
Pd6 Pd7 Pd5 57.19(4) . . ?
Pd2 Pd7 Pd5 172.83(6) . . ?
Pd3 Pd7 Pd5 119.42(5) . . ?
Pd4 Pd7 Pd5 61.54(4) . . ?
C10 Pd7 Pd1 84.9(6) . . ?
Pd13 Pd7 Pd1 92.61(5) . . ?
Pd11 Pd7 Pd1 123.45(5) . . ?
Pd9 Pd7 Pd1 60.98(4) . . ?
Pd6 Pd7 Pd1 62.56(4) . . ?
Pd2 Pd7 Pd1 56.60(4) . . ?
Pd3 Pd7 Pd1 120.23(5) . . ?
Pd4 Pd7 Pd1 171.58(6) . . ?
Pd5 Pd7 Pd1 119.74(5) . . ?
C11 Pd8 C15 108.5(7) . . ?
C11 Pd8 Ni4 88.5(5) . . ?
C15 Pd8 Ni4 44.0(5) . . ?
C11 Pd8 Ni1 44.7(5) . . ?
C15 Pd8 Ni1 110.2(5) . . ?
Ni4 Pd8 Ni1 121.55(8) . . ?
C11 Pd8 Pd14 147.1(5) . . ?
C15 Pd8 Pd14 47.5(4) . . ?
Ni4 Pd8 Pd14 58.63(6) . . ?
Ni1 Pd8 Pd14 151.63(7) . . ?
C11 Pd8 Pd13 107.6(6) . . ?
C15 Pd8 Pd13 135.2(5) . . ?
Ni4 Pd8 Pd13 112.37(7) . . ?
Ni1 Pd8 Pd13 114.00(6) . . ?
Pd14 Pd8 Pd13 88.24(5) . . ?
C11 Pd8 Pd1 99.4(5) . . ?
C15 Pd8 Pd1 108.1(5) . . ?
Ni4 Pd8 Pd1 151.72(8) . . ?
Ni1 Pd8 Pd1 55.77(5) . . ?
Pd14 Pd8 Pd1 109.16(5) . . ?
Pd13 Pd8 Pd1 91.20(5) . . ?
C11 Pd8 Pd9 152.7(5) . . ?
C15 Pd8 Pd9 95.5(4) . . ?
Ni4 Pd8 Pd9 118.27(6) . . ?
Ni1 Pd8 Pd9 115.09(6) . . ?
Pd14 Pd8 Pd9 60.01(4) . . ?
Pd13 Pd8 Pd9 59.44(4) . . ?
Pd1 Pd8 Pd9 59.80(4) . . ?
C11 Pd8 Pd6 64.3(5) . . ?
C15 Pd8 Pd6 164.2(5) . . ?
Ni4 Pd8 Pd6 143.82(7) . . ?
Ni1 Pd8 Pd6 54.37(5) . . ?
Pd14 Pd8 Pd6 144.81(6) . . ?
Pd13 Pd8 Pd6 59.71(4) . . ?
Pd1 Pd8 Pd6 61.52(4) . . ?
Pd9 Pd8 Pd6 89.18(5) . . ?
C11 Pd8 Pd16 105.1(5) . . ?
C15 Pd8 Pd16 88.5(5) . . ?
Ni4 Pd8 Pd16 55.54(6) . . ?
Ni1 Pd8 Pd16 147.63(7) . . ?
Pd14 Pd8 Pd16 59.24(4) . . ?
Pd13 Pd8 Pd16 56.83(4) . . ?
Pd1 Pd8 Pd16 144.23(6) . . ?
Pd9 Pd8 Pd16 87.86(4) . . ?
Pd6 Pd8 Pd16 106.83(5) . . ?
C16 Pd9 Pd7 146.1(5) . . ?
C16 Pd9 Pd15 53.5(6) . . ?
Pd7 Pd9 Pd15 150.60(6) . . ?
C16 Pd9 Pd17 106.2(5) . . ?
Pd7 Pd9 Pd17 107.63(5) . . ?
Pd15 Pd9 Pd17 60.48(4) . . ?
C16 Pd9 Pd2 89.3(5) . . ?
Pd7 Pd9 Pd2 60.50(4) . . ?
Pd15 Pd9 Pd2 114.65(5) . . ?
Pd17 Pd9 Pd2 149.42(5) . . ?
C16 Pd9 Pd14 61.1(5) . . ?
Pd7 Pd9 Pd14 141.03(6) . . ?
Pd15 Pd9 Pd14 59.79(4) . . ?
Pd17 Pd9 Pd14 59.89(3) . . ?
Pd2 Pd9 Pd14 147.49(6) . . ?
C16 Pd9 Pd11 144.0(6) . . ?
Pd7 Pd9 Pd11 58.50(4) . . ?
Pd15 Pd9 Pd11 94.20(5) . . ?
Pd17 Pd9 Pd11 60.36(3) . . ?
Pd2 Pd9 Pd11 91.57(5) . . ?
Pd14 Pd9 Pd11 120.07(5) . . ?
C16 Pd9 Pd13 146.2(5) . . ?
Pd7 Pd9 Pd13 58.20(4) . . ?
Pd15 Pd9 Pd13 120.09(5) . . ?
Pd17 Pd9 Pd13 59.80(4) . . ?
Pd2 Pd9 Pd13 118.58(5) . . ?
Pd14 Pd9 Pd13 86.56(5) . . ?
Pd11 Pd9 Pd13 59.79(4) . . ?
C16 Pd9 Pd10 87.3(6) . . ?
Pd7 Pd9 Pd10 90.29(5) . . ?
Pd15 Pd9 Pd10 65.24(4) . . ?
Pd17 Pd9 Pd10 92.88(5) . . ?
Pd2 Pd9 Pd10 61.03(4) . . ?
Pd14 Pd9 Pd10 125.02(5) . . ?
Pd11 Pd9 Pd10 62.15(4) . . ?
Pd13 Pd9 Pd10 121.91(5) . . ?
C16 Pd9 Pd1 89.4(6) . . ?
Pd7 Pd9 Pd1 62.11(4) . . ?
Pd15 Pd9 Pd1 142.90(6) . . ?
Pd17 Pd9 Pd1 146.51(6) . . ?
Pd2 Pd9 Pd1 56.78(4) . . ?
Pd14 Pd9 Pd1 106.43(5) . . ?
Pd11 Pd9 Pd1 120.58(5) . . ?
Pd13 Pd9 Pd1 90.71(5) . . ?
Pd10 Pd9 Pd1 117.75(5) . . ?
C16 Pd9 Pd8 92.5(6) . . ?
Pd7 Pd9 Pd8 88.15(5) . . ?
Pd15 Pd9 Pd8 116.99(5) . . ?
Pd17 Pd9 Pd8 90.08(5) . . ?
Pd2 Pd9 Pd8 115.93(5) . . ?
Pd14 Pd9 Pd8 57.28(4) . . ?
Pd11 Pd9 Pd8 118.99(5) . . ?
Pd13 Pd9 Pd8 59.22(4) . . ?
Pd10 Pd9 Pd8 176.96(6) . . ?
Pd1 Pd9 Pd8 59.21(4) . . ?
C12 Pd10 C19 106.3(7) . 2 ?
C12 Pd10 Ni2 45.5(5) . . ?
C19 Pd10 Ni2 115.8(5) 2 . ?
C12 Pd10 Ni5 88.8(6) . . ?
C19 Pd10 Ni5 41.9(4) 2 . ?
Ni2 Pd10 Ni5 126.55(8) . . ?
C12 Pd10 Pd15 145.6(6) . 2 ?
C19 Pd10 Pd15 44.8(4) 2 2 ?
Ni2 Pd10 Pd15 151.75(7) . 2 ?
Ni5 Pd10 Pd15 57.41(5) . 2 ?
C12 Pd10 Pd9 114.6(5) . . ?
C19 Pd10 Pd9 129.9(4) 2 . ?
Ni2 Pd10 Pd9 113.40(6) . . ?
Ni5 Pd10 Pd9 110.24(6) . . ?
Pd15 Pd10 Pd9 85.92(5) 2 . ?
C12 Pd10 Pd3 100.1(5) . . ?
C19 Pd10 Pd3 111.5(4) 2 . ?
Ni2 Pd10 Pd3 54.88(6) . . ?
Ni5 Pd10 Pd3 153.34(6) . . ?
Pd15 Pd10 Pd3 107.95(5) 2 . ?
Pd9 Pd10 Pd3 88.96(5) . . ?
C12 Pd10 Pd2 69.3(6) . . ?
C19 Pd10 Pd2 170.3(5) 2 . ?
Ni2 Pd10 Pd2 54.88(5) . . ?
Ni5 Pd10 Pd2 143.83(6) . . ?
Pd15 Pd10 Pd2 142.23(6) 2 . ?
Pd9 Pd10 Pd2 58.92(4) . . ?
Pd3 Pd10 Pd2 61.96(4) . . ?
C12 Pd10 Pd11 154.7(6) . . ?
C19 Pd10 Pd11 93.8(4) 2 . ?
Ni2 Pd10 Pd11 111.91(6) . . ?
Ni5 Pd10 Pd11 116.47(6) . . ?
Pd15 Pd10 Pd11 59.42(4) 2 . ?
Pd9 Pd10 Pd11 58.70(4) . . ?
Pd3 Pd10 Pd11 57.38(4) . . ?
Pd2 Pd10 Pd11 88.38(5) . . ?
C12 Pd10 Pd15 109.8(5) . . ?
C19 Pd10 Pd15 84.1(5) 2 . ?
Ni2 Pd10 Pd15 150.29(7) . . ?
Ni5 Pd10 Pd15 54.16(5) . . ?
Pd15 Pd10 Pd15 57.61(5) 2 . ?
Pd9 Pd10 Pd15 56.08(4) . . ?
Pd3 Pd10 Pd15 140.86(5) . . ?
Pd2 Pd10 Pd15 105.45(5) . . ?
Pd11 Pd10 Pd15 87.00(4) . . ?
C18 Pd11 Pd7 146.7(5) 2 . ?
C18 Pd11 Pd14 53.3(5) 2 2 ?
Pd7 Pd11 Pd14 149.49(6) . 2 ?
C18 Pd11 Pd3 91.3(5) 2 . ?
Pd7 Pd11 Pd3 61.38(4) . . ?
Pd14 Pd11 Pd3 144.53(6) 2 . ?
C18 Pd11 Pd12 86.0(6) 2 . ?
Pd7 Pd11 Pd12 90.47(5) . . ?
Pd14 Pd11 Pd12 64.25(4) 2 . ?
Pd3 Pd11 Pd12 117.68(5) . . ?
C18 Pd11 Pd17 106.3(5) 2 . ?
Pd7 Pd11 Pd17 106.84(5) . . ?
Pd14 Pd11 Pd17 60.21(3) 2 . ?
Pd3 Pd11 Pd17 146.87(5) . . ?
Pd12 Pd11 Pd17 91.85(5) . . ?
C18 Pd11 Pd15 62.6(5) 2 2 ?
Pd7 Pd11 Pd15 140.78(6) . 2 ?
Pd14 Pd11 Pd15 59.92(4) 2 2 ?
Pd3 Pd11 Pd15 108.53(5) . 2 ?
Pd12 Pd11 Pd15 124.14(5) . 2 ?
Pd17 Pd11 Pd15 59.30(4) . 2 ?
C18 Pd11 Pd13 142.4(6) 2 . ?
Pd7 Pd11 Pd13 58.50(4) . . ?
Pd14 Pd11 Pd13 93.02(5) 2 . ?
Pd3 Pd11 Pd13 119.83(5) . . ?
Pd12 Pd11 Pd13 61.82(4) . . ?
Pd17 Pd11 Pd13 59.45(4) . . ?
Pd15 Pd11 Pd13 118.58(5) 2 . ?
C18 Pd11 Pd9 146.3(6) 2 . ?
Pd7 Pd11 Pd9 59.00(4) . . ?
Pd14 Pd11 Pd9 118.87(5) 2 . ?
Pd3 Pd11 Pd9 90.97(5) . . ?
Pd12 Pd11 Pd9 122.00(5) . . ?
Pd17 Pd11 Pd9 58.89(3) . . ?
Pd15 Pd11 Pd9 84.95(5) 2 . ?
Pd13 Pd11 Pd9 60.18(4) . . ?
C18 Pd11 Pd4 90.2(5) 2 . ?
Pd7 Pd11 Pd4 59.76(4) . . ?
Pd14 Pd11 Pd4 114.75(5) 2 . ?
Pd3 Pd11 Pd4 56.92(4) . . ?
Pd12 Pd11 Pd4 60.84(4) . . ?
Pd17 Pd11 Pd4 147.42(6) . . ?
Pd15 Pd11 Pd4 150.12(6) 2 . ?
Pd13 Pd11 Pd4 90.29(5) . . ?
Pd9 Pd11 Pd4 118.69(5) . . ?
C18 Pd11 Pd10 93.5(6) 2 . ?
Pd7 Pd11 Pd10 88.81(5) . . ?
Pd14 Pd11 Pd10 117.02(5) 2 . ?
Pd3 Pd11 Pd10 60.27(4) . . ?
Pd12 Pd11 Pd10 177.90(6) . . ?
Pd17 Pd11 Pd10 90.24(5) . . ?
Pd15 Pd11 Pd10 57.21(4) 2 . ?
Pd13 Pd11 Pd10 119.31(5) . . ?
Pd9 Pd11 Pd10 59.16(4) . . ?
Pd4 Pd11 Pd10 117.14(5) . . ?
C13 Pd12 C14 105.7(7) . . ?
C13 Pd12 Ni3 46.5(5) . . ?
C14 Pd12 Ni3 109.7(4) . . ?
C13 Pd12 Ni4 86.0(5) . 2 ?
C14 Pd12 Ni4 42.9(4) . 2 ?
Ni3 Pd12 Ni4 120.93(8) . 2 ?
C13 Pd12 Pd16 143.6(5) . 2 ?
C14 Pd12 Pd16 45.5(4) . 2 ?
Ni3 Pd12 Pd16 148.94(7) . 2 ?
Ni4 Pd12 Pd16 57.84(6) 2 2 ?
C13 Pd12 Pd11 112.5(5) . . ?
C14 Pd12 Pd11 132.6(4) . . ?
Ni3 Pd12 Pd11 116.79(7) . . ?
Ni4 Pd12 Pd11 112.63(7) 2 . ?
Pd16 Pd12 Pd11 87.61(5) 2 . ?
C13 Pd12 Pd5 102.4(5) . . ?
C14 Pd12 Pd5 108.0(4) . . ?
Ni3 Pd12 Pd5 56.67(6) . . ?
Ni4 Pd12 Pd5 150.52(8) 2 . ?
Pd16 Pd12 Pd5 107.66(6) 2 . ?
Pd11 Pd12 Pd5 90.45(5) . . ?
C13 Pd12 Pd13 157.2(5) . . ?
C14 Pd12 Pd13 93.2(4) . . ?
Ni3 Pd12 Pd13 115.19(7) . . ?
Ni4 Pd12 Pd13 116.80(7) 2 . ?
Pd16 Pd12 Pd13 59.22(4) 2 . ?
Pd11 Pd12 Pd13 59.31(4) . . ?
Pd5 Pd12 Pd13 58.68(4) . . ?
C13 Pd12 Pd4 69.0(5) . . ?
C14 Pd12 Pd4 164.0(4) . . ?
Ni3 Pd12 Pd4 55.32(6) . . ?
Ni4 Pd12 Pd4 146.70(8) 2 . ?
Pd16 Pd12 Pd4 145.09(6) 2 . ?
Pd11 Pd12 Pd4 61.54(4) . . ?
Pd5 Pd12 Pd4 60.23(4) . . ?
Pd13 Pd12 Pd4 89.30(5) . . ?
C13 Pd12 Pd14 106.1(5) . 2 ?
C14 Pd12 Pd14 86.8(4) . 2 ?
Ni3 Pd12 Pd14 150.24(7) . 2 ?
Ni4 Pd12 Pd14 55.84(6) 2 2 ?
Pd16 Pd12 Pd14 58.87(4) 2 2 ?
Pd11 Pd12 Pd14 56.80(4) . 2 ?
Pd5 Pd12 Pd14 142.88(6) . 2 ?
Pd13 Pd12 Pd14 87.37(5) . 2 ?
Pd4 Pd12 Pd14 109.18(5) . 2 ?
C21 Pd13 Pd7 146.3(5) 2 . ?
C21 Pd13 Pd16 51.4(5) 2 . ?
Pd7 Pd13 Pd16 149.24(6) . . ?
C21 Pd13 Pd16 62.8(5) 2 2 ?
Pd7 Pd13 Pd16 142.20(6) . 2 ?
Pd16 Pd13 Pd16 60.05(5) . 2 ?
C21 Pd13 Pd17 105.5(5) 2 . ?
Pd7 Pd13 Pd17 107.75(5) . . ?
Pd16 Pd13 Pd17 60.39(4) . . ?
Pd16 Pd13 Pd17 59.85(4) 2 . ?
C21 Pd13 Pd11 148.6(5) 2 . ?
Pd7 Pd13 Pd11 58.86(4) . . ?
Pd16 Pd13 Pd11 120.42(5) . . ?
Pd16 Pd13 Pd11 86.58(5) 2 . ?
Pd17 Pd13 Pd11 60.21(4) . . ?
C21 Pd13 Pd8 84.3(5) 2 . ?
Pd7 Pd13 Pd8 89.90(5) . . ?
Pd16 Pd13 Pd8 63.63(4) . . ?
Pd16 Pd13 Pd8 123.64(5) 2 . ?
Pd17 Pd13 Pd8 90.92(4) . . ?
Pd11 Pd13 Pd8 121.36(5) . . ?
C21 Pd13 Pd5 91.6(5) 2 . ?
Pd7 Pd13 Pd5 62.10(4) . . ?
Pd16 Pd13 Pd5 143.03(6) . . ?
Pd16 Pd13 Pd5 108.04(5) 2 . ?
Pd17 Pd13 Pd5 148.10(5) . . ?
Pd11 Pd13 Pd5 91.28(5) . . ?
Pd8 Pd13 Pd5 117.89(5) . . ?
C21 Pd13 Pd9 140.1(5) 2 . ?
Pd7 Pd13 Pd9 59.07(4) . . ?
Pd16 Pd13 Pd9 92.85(5) . . ?
Pd16 Pd13 Pd9 118.79(5) 2 . ?
Pd17 Pd13 Pd9 59.09(4) . . ?
Pd11 Pd13 Pd9 60.03(4) . . ?
Pd8 Pd13 Pd9 61.34(4) . . ?
Pd5 Pd13 Pd9 121.14(5) . . ?
C21 Pd13 Pd6 89.0(5) 2 . ?
Pd7 Pd13 Pd6 59.53(4) . . ?
Pd16 Pd13 Pd6 113.75(5) . . ?
Pd16 Pd13 Pd6 148.76(6) 2 . ?
Pd17 Pd13 Pd6 147.69(5) . . ?
Pd11 Pd13 Pd6 118.28(5) . . ?
Pd8 Pd13 Pd6 61.40(4) . . ?
Pd5 Pd13 Pd6 56.57(4) . . ?
Pd9 Pd13 Pd6 91.22(5) . . ?
C21 Pd13 Pd12 96.1(5) 2 . ?
Pd7 Pd13 Pd12 88.92(5) . . ?
Pd16 Pd13 Pd12 117.83(5) . . ?
Pd16 Pd13 Pd12 57.86(4) 2 . ?
Pd17 Pd13 Pd12 90.56(4) . . ?
Pd11 Pd13 Pd12 58.87(4) . . ?
Pd8 Pd13 Pd12 178.33(6) . . ?
Pd5 Pd13 Pd12 60.49(4) . . ?
Pd9 Pd13 Pd12 118.90(5) . . ?
Pd6 Pd13 Pd12 116.96(5) . . ?
C15 Pd14 C18 111.0(7) . . ?
C15 Pd14 C16 91.1(7) . . ?
C18 Pd14 C16 88.7(6) . . ?
C15 Pd14 Ni4 45.7(5) . . ?
C18 Pd14 Ni4 118.6(5) . . ?
C16 Pd14 Ni4 133.6(4) . . ?
C15 Pd14 Pd8 56.6(5) . . ?
C18 Pd14 Pd8 165.6(5) . . ?
C16 Pd14 Pd8 84.7(5) . . ?
Ni4 Pd14 Pd8 59.53(6) . . ?
C15 Pd14 Pd11 144.7(5) . 2 ?
C18 Pd14 Pd11 44.7(4) . 2 ?
C16 Pd14 Pd11 110.0(5) . 2 ?
Ni4 Pd14 Pd11 115.69(7) . 2 ?
Pd8 Pd14 Pd11 149.61(6) . 2 ?
C15 Pd14 Pd15 137.8(5) . . ?
C18 Pd14 Pd15 61.1(5) . . ?
C16 Pd14 Pd15 49.6(4) . . ?
Ni4 Pd14 Pd15 176.52(7) . . ?
Pd8 Pd14 Pd15 121.80(5) . . ?
Pd11 Pd14 Pd15 61.39(4) 2 . ?
C15 Pd14 Pd17 149.2(5) . . ?
C18 Pd14 Pd17 99.8(5) . . ?
C16 Pd14 Pd17 91.2(4) . . ?
Ni4 Pd14 Pd17 117.14(7) . . ?
Pd8 Pd14 Pd17 93.04(5) . . ?
Pd11 Pd14 Pd17 61.22(3) 2 . ?
Pd15 Pd14 Pd17 60.10(5) . . ?
C15 Pd14 Pd16 97.9(5) . . ?
C18 Pd14 Pd16 128.5(4) . . ?
C16 Pd14 Pd16 133.8(4) . . ?
Ni4 Pd14 Pd16 57.42(6) . . ?
Pd8 Pd14 Pd16 64.02(4) . . ?
Pd11 Pd14 Pd16 87.77(5) 2 . ?
Pd15 Pd14 Pd16 119.76(5) . . ?
Pd17 Pd14 Pd16 59.72(5) . . ?
C15 Pd14 Pd9 104.5(5) . . ?
C18 Pd14 Pd9 119.0(5) . . ?
C16 Pd14 Pd9 42.2(4) . . ?
Ni4 Pd14 Pd9 121.85(7) . . ?
Pd8 Pd14 Pd9 62.72(4) . . ?
Pd11 Pd14 Pd9 110.14(5) 2 . ?
Pd15 Pd14 Pd9 59.16(4) . . ?
Pd17 Pd14 Pd9 59.39(4) . . ?
Pd16 Pd14 Pd9 91.93(5) . . ?
C15 Pd14 Pd12 95.2(5) . 2 ?
C18 Pd14 Pd12 78.0(4) . 2 ?
C16 Pd14 Pd12 166.6(5) . 2 ?
Ni4 Pd14 Pd12 56.74(6) . 2 ?
Pd8 Pd14 Pd12 108.67(5) . 2 ?
Pd11 Pd14 Pd12 58.95(4) 2 2 ?
Pd15 Pd14 Pd12 120.31(5) . 2 ?
Pd17 Pd14 Pd12 89.44(5) . 2 ?
Pd16 Pd14 Pd12 56.97(4) . 2 ?
Pd9 Pd14 Pd12 145.43(6) . 2 ?
C19 Pd15 C16 106.0(8) . . ?
C19 Pd15 C18 93.9(7) . . ?
C16 Pd15 C18 86.9(6) . . ?
C19 Pd15 Ni5 45.7(5) . . ?
C16 Pd15 Ni5 119.0(5) . . ?
C18 Pd15 Ni5 134.8(4) . . ?
C19 Pd15 Pd10 62.5(6) . 2 ?
C16 Pd15 Pd10 165.5(5) . 2 ?
C18 Pd15 Pd10 85.2(4) . 2 ?
Ni5 Pd15 Pd10 60.45(4) . 2 ?
C19 Pd15 Pd9 138.6(6) . . ?
C16 Pd15 Pd9 44.1(5) . . ?
C18 Pd15 Pd9 108.8(4) . . ?
Ni5 Pd15 Pd9 115.51(5) . . ?
Pd10 Pd15 Pd9 150.36(6) 2 . ?
C19 Pd15 Pd14 137.3(6) . . ?
C16 Pd15 Pd14 59.4(5) . . ?
C18 Pd15 Pd14 48.8(4) . . ?
Ni5 Pd15 Pd14 176.45(6) . . ?
Pd10 Pd15 Pd14 121.94(6) 2 . ?
Pd9 Pd15 Pd14 61.05(4) . . ?
C19 Pd15 Pd17 155.8(6) . . ?
C16 Pd15 Pd17 97.8(5) . . ?
C18 Pd15 Pd17 91.5(4) . . ?
Ni5 Pd15 Pd17 117.80(6) . . ?
Pd10 Pd15 Pd17 94.58(4) 2 . ?
Pd9 Pd15 Pd17 60.03(3) . . ?
Pd14 Pd15 Pd17 60.16(4) . . ?
C19 Pd15 Pd15 100.9(6) . 2 ?
C16 Pd15 Pd15 127.2(5) . 2 ?
C18 Pd15 Pd15 135.6(4) . 2 ?
Ni5 Pd15 Pd15 57.85(4) . 2 ?
Pd10 Pd15 Pd15 66.03(5) 2 2 ?
Pd9 Pd15 Pd15 86.75(5) . 2 ?
Pd14 Pd15 Pd15 120.03(4) . 2 ?
Pd17 Pd15 Pd15 59.96(3) . 2 ?
C19 Pd15 Pd11 110.5(6) . 2 ?
C16 Pd15 Pd11 117.0(5) . 2 ?
C18 Pd15 Pd11 42.0(4) . 2 ?
Ni5 Pd15 Pd11 123.41(5) . 2 ?
Pd10 Pd15 Pd11 63.37(4) 2 2 ?
Pd9 Pd15 Pd11 109.47(5) . 2 ?
Pd14 Pd15 Pd11 58.69(4) . 2 ?
Pd17 Pd15 Pd11 60.34(3) . 2 ?
Pd15 Pd15 Pd11 93.74(5) 2 2 ?
C19 Pd15 Pd10 91.9(6) . . ?
C16 Pd15 Pd10 78.0(5) . . ?
C18 Pd15 Pd10 164.8(4) . . ?
Ni5 Pd15 Pd10 56.82(4) . . ?
Pd10 Pd15 Pd10 109.91(5) 2 . ?
Pd9 Pd15 Pd10 58.69(4) . . ?
Pd14 Pd15 Pd10 119.73(5) . . ?
Pd17 Pd15 Pd10 88.90(4) . . ?
Pd15 Pd15 Pd10 56.36(5) 2 . ?
Pd11 Pd15 Pd10 146.31(6) 2 . ?
C14 Pd16 C21 106.5(7) 2 2 ?
C14 Pd16 C21 93.3(7) 2 . ?
C21 Pd16 C21 86.7(7) 2 . ?
C14 Pd16 Ni4 45.7(5) 2 . ?
C21 Pd16 Ni4 117.6(5) 2 . ?
C21 Pd16 Ni4 135.3(4) . . ?
C14 Pd16 Pd13 141.7(5) 2 . ?
C21 Pd16 Pd13 45.1(5) 2 . ?
C21 Pd16 Pd13 107.2(4) . . ?
Ni4 Pd16 Pd13 116.59(7) . . ?
C14 Pd16 Pd12 60.0(5) 2 2 ?
C21 Pd16 Pd12 164.6(5) 2 2 ?
C21 Pd16 Pd12 86.8(4) . 2 ?
Ni4 Pd16 Pd12 59.62(6) . 2 ?
Pd13 Pd16 Pd12 150.23(6) . 2 ?
C14 Pd16 Pd16 136.9(5) 2 2 ?
C21 Pd16 Pd16 61.5(5) 2 2 ?
C21 Pd16 Pd16 47.5(4) . 2 ?
Ni4 Pd16 Pd16 177.22(8) . 2 ?
Pd13 Pd16 Pd16 60.80(5) . 2 ?
Pd12 Pd16 Pd16 121.99(7) 2 2 ?
C14 Pd16 Pd17 153.1(5) 2 . ?
C21 Pd16 Pd17 100.2(5) 2 . ?
C21 Pd16 Pd17 90.7(4) . . ?
Ni4 Pd16 Pd17 117.99(7) . . ?
Pd13 Pd16 Pd17 60.71(3) . . ?
Pd12 Pd16 Pd17 93.76(5) 2 . ?
Pd16 Pd16 Pd17 60.20(3) 2 . ?
C14 Pd16 Pd13 107.1(5) 2 2 ?
C21 Pd16 Pd13 119.2(5) 2 2 ?
C21 Pd16 Pd13 42.6(4) . 2 ?
Ni4 Pd16 Pd13 122.26(7) . 2 ?
Pd13 Pd16 Pd13 109.89(5) . 2 ?
Pd12 Pd16 Pd13 62.92(4) 2 2 ?
Pd16 Pd16 Pd13 59.15(5) 2 2 ?
Pd17 Pd16 Pd13 60.16(3) . 2 ?
C14 Pd16 Pd14 100.0(5) 2 . ?
C21 Pd16 Pd14 128.9(5) 2 . ?
C21 Pd16 Pd14 134.8(4) . . ?
Ni4 Pd16 Pd14 58.18(6) . . ?
Pd13 Pd16 Pd14 88.36(5) . . ?
Pd12 Pd16 Pd14 64.16(4) 2 . ?
Pd16 Pd16 Pd14 119.98(3) 2 . ?
Pd17 Pd16 Pd14 59.81(4) . . ?
Pd13 Pd16 Pd14 92.29(5) 2 . ?
C14 Pd16 Pd8 94.1(5) 2 . ?
C21 Pd16 Pd8 78.3(5) 2 . ?
C21 Pd16 Pd8 164.6(4) . . ?
Ni4 Pd16 Pd8 57.07(6) . . ?
Pd13 Pd16 Pd8 59.53(4) . . ?
Pd12 Pd16 Pd8 108.60(5) 2 . ?
Pd16 Pd16 Pd8 120.30(6) 2 . ?
Pd17 Pd16 Pd8 88.81(4) . . ?
Pd13 Pd16 Pd8 145.53(6) 2 . ?
Pd14 Pd16 Pd8 56.74(4) . . ?
Pd9 Pd17 Pd9 141.68(8) 2 . ?
Pd9 Pd17 Pd16 120.94(5) 2 . ?
Pd9 Pd17 Pd16 93.18(4) . . ?
Pd9 Pd17 Pd16 93.18(4) 2 2 ?
Pd9 Pd17 Pd16 120.94(5) . 2 ?
Pd16 Pd17 Pd16 59.60(6) . 2 ?
Pd9 Pd17 Pd15 86.53(5) 2 . ?
Pd9 Pd17 Pd15 59.49(4) . . ?
Pd16 Pd17 Pd15 120.16(4) . . ?
Pd16 Pd17 Pd15 179.43(4) 2 . ?
Pd9 Pd17 Pd15 59.49(4) 2 2 ?
Pd9 Pd17 Pd15 86.53(5) . 2 ?
Pd16 Pd17 Pd15 179.43(4) . 2 ?
Pd16 Pd17 Pd15 120.16(4) 2 2 ?
Pd15 Pd17 Pd15 60.09(6) . 2 ?
Pd9 Pd17 Pd14 119.09(4) 2 . ?
Pd9 Pd17 Pd14 60.72(3) . . ?
Pd16 Pd17 Pd14 60.47(4) . . ?
Pd16 Pd17 Pd14 120.03(6) 2 . ?
Pd15 Pd17 Pd14 59.75(4) . . ?
Pd15 Pd17 Pd14 119.75(6) 2 . ?
Pd9 Pd17 Pd14 60.72(3) 2 2 ?
Pd9 Pd17 Pd14 119.09(4) . 2 ?
Pd16 Pd17 Pd14 120.03(6) . 2 ?
Pd16 Pd17 Pd14 60.47(4) 2 2 ?
Pd15 Pd17 Pd14 119.75(6) . 2 ?
Pd15 Pd17 Pd14 59.75(4) 2 2 ?
Pd14 Pd17 Pd14 179.50(8) . 2 ?
Pd9 Pd17 Pd13 61.11(3) 2 2 ?
Pd9 Pd17 Pd13 150.19(5) . 2 ?
Pd16 Pd17 Pd13 59.99(4) . 2 ?
Pd16 Pd17 Pd13 58.90(4) 2 2 ?
Pd15 Pd17 Pd13 120.54(4) . 2 ?
Pd15 Pd17 Pd13 120.41(4) 2 2 ?
Pd14 Pd17 Pd13 92.58(4) . 2 ?
Pd14 Pd17 Pd13 87.72(4) 2 2 ?
Pd9 Pd17 Pd13 150.19(5) 2 . ?
Pd9 Pd17 Pd13 61.11(3) . . ?
Pd16 Pd17 Pd13 58.90(4) . . ?
Pd16 Pd17 Pd13 59.98(4) 2 . ?
Pd15 Pd17 Pd13 120.42(4) . . ?
Pd15 Pd17 Pd13 120.54(4) 2 . ?
Pd14 Pd17 Pd13 87.72(4) . . ?
Pd14 Pd17 Pd13 92.57(4) 2 . ?
Pd13 Pd17 Pd13 108.27(7) 2 . ?
Pd9 Pd17 Pd11 60.75(4) 2 2 ?
Pd9 Pd17 Pd11 109.06(4) . 2 ?
Pd16 Pd17 Pd11 86.72(4) . 2 ?
Pd16 Pd17 Pd11 119.06(5) 2 2 ?
Pd15 Pd17 Pd11 60.37(4) . 2 ?
Pd15 Pd17 Pd11 93.84(5) 2 2 ?
Pd14 Pd17 Pd11 58.57(3) . 2 ?
Pd14 Pd17 Pd11 121.29(4) 2 2 ?
Pd13 Pd17 Pd11 60.34(3) 2 2 ?
Pd13 Pd17 Pd11 141.64(4) . 2 ?
Pd9 Pd17 Pd11 109.06(4) 2 . ?
Pd9 Pd17 Pd11 60.75(3) . . ?
Pd16 Pd17 Pd11 119.06(5) . . ?
Pd16 Pd17 Pd11 86.72(4) 2 . ?
Pd15 Pd17 Pd11 93.84(5) . . ?
Pd15 Pd17 Pd11 60.37(4) 2 . ?
Pd14 Pd17 Pd11 121.28(4) . . ?
Pd14 Pd17 Pd11 58.57(3) 2 . ?
Pd13 Pd17 Pd11 141.64(4) 2 . ?
Pd13 Pd17 Pd11 60.34(3) . . ?
Pd11 Pd17 Pd11 151.41(8) 2 . ?
C1 Ni1 C11 122.9(8) . . ?
C1 Ni1 C9 115.6(7) . . ?
C11 Ni1 C9 115.2(8) . . ?
C1 Ni1 P1 101.9(5) . . ?
C11 Ni1 P1 95.6(5) . . ?
C9 Ni1 P1 97.6(5) . . ?
C1 Ni1 Pd6 121.5(5) . . ?
C11 Ni1 Pd6 73.7(6) . . ?
C9 Ni1 Pd6 52.8(5) . . ?
P1 Ni1 Pd6 134.3(2) . . ?
C1 Ni1 Pd1 51.9(5) . . ?
C11 Ni1 Pd1 112.3(5) . . ?
C9 Ni1 Pd1 83.1(5) . . ?
P1 Ni1 Pd1 149.0(2) . . ?
Pd6 Ni1 Pd1 69.67(6) . . ?
C1 Ni1 Pd8 84.6(5) . . ?
C11 Ni1 Pd8 48.4(5) . . ?
C9 Ni1 Pd8 119.0(5) . . ?
P1 Ni1 Pd8 135.95(15) . . ?
Pd6 Ni1 Pd8 67.29(6) . . ?
Pd1 Ni1 Pd8 65.28(6) . . ?
C3 Ni2 C4 114.9(8) . . ?
C3 Ni2 C12 120.2(9) . . ?
C4 Ni2 C12 119.3(8) . . ?
C3 Ni2 P2 96.6(5) . . ?
C4 Ni2 P2 98.5(6) . . ?
C12 Ni2 P2 98.5(6) . . ?
C3 Ni2 Pd3 81.4(5) . . ?
C4 Ni2 Pd3 52.0(6) . . ?
C12 Ni2 Pd3 114.0(5) . . ?
P2 Ni2 Pd3 143.7(2) . . ?
C3 Ni2 Pd2 52.5(6) . . ?
C4 Ni2 Pd2 122.1(6) . . ?
C12 Ni2 Pd2 77.9(6) . . ?
P2 Ni2 Pd2 135.58(15) . . ?
Pd3 Ni2 Pd2 70.33(6) . . ?
C3 Ni2 Pd10 117.3(6) . . ?
C4 Ni2 Pd10 85.6(5) . . ?
C12 Ni2 Pd10 48.0(5) . . ?
P2 Ni2 Pd10 140.5(2) . . ?
Pd3 Ni2 Pd10 66.23(6) . . ?
Pd2 Ni2 Pd10 66.24(6) . . ?
C6 Ni3 C13 108.8(8) . . ?
C6 Ni3 C7 123.9(9) . . ?
C13 Ni3 C7 123.4(8) . . ?
C6 Ni3 P3 96.8(5) . . ?
C13 Ni3 P3 100.6(6) . . ?
C7 Ni3 P3 92.8(5) . . ?
C6 Ni3 Pd4 52.4(5) . . ?
C13 Ni3 Pd4 77.9(6) . . ?
C7 Ni3 Pd4 117.9(5) . . ?
P3 Ni3 Pd4 144.6(2) . . ?
C6 Ni3 Pd5 91.9(6) . . ?
C13 Ni3 Pd5 114.7(6) . . ?
C7 Ni3 Pd5 50.3(5) . . ?
P3 Ni3 Pd5 138.6(2) . . ?
Pd4 Ni3 Pd5 67.67(6) . . ?
C6 Ni3 Pd12 119.8(5) . . ?
C13 Ni3 Pd12 49.4(6) . . ?
C7 Ni3 Pd12 84.8(6) . . ?
P3 Ni3 Pd12 137.19(15) . . ?
Pd4 Ni3 Pd12 67.53(6) . . ?
Pd5 Ni3 Pd12 66.32(6) . . ?
C17 Ni4 C14 103.4(9) . 2 ?
C17 Ni4 C15 96.8(9) . . ?
C14 Ni4 C15 159.6(8) 2 . ?
C17 Ni4 Pd16 151.5(8) . . ?
C14 Ni4 Pd16 50.4(6) 2 . ?
C15 Ni4 Pd16 109.1(6) . . ?
C17 Ni4 Pd14 144.1(8) . . ?
C14 Ni4 Pd14 110.1(6) 2 . ?
C15 Ni4 Pd14 51.2(5) . . ?
Pd16 Ni4 Pd14 64.40(6) . . ?
C17 Ni4 Pd8 120.0(7) . . ?
C14 Ni4 Pd8 106.8(6) 2 . ?
C15 Ni4 Pd8 59.1(6) . . ?
Pd16 Ni4 Pd8 67.39(6) . . ?
Pd14 Ni4 Pd8 61.85(6) . . ?
C17 Ni4 Pd12 120.1(7) . 2 ?
C14 Ni4 Pd12 62.9(6) 2 2 ?
C15 Ni4 Pd12 109.3(6) . 2 ?
Pd16 Ni4 Pd12 62.55(6) . 2 ?
Pd14 Ni4 Pd12 67.42(6) . 2 ?
Pd8 Ni4 Pd12 119.65(8) . 2 ?
C20 Ni5 C19 99.2(6) . . ?
C20 Ni5 C19 99.2(6) . 2 ?
C19 Ni5 C19 161.6(11) . 2 ?
C20 Ni5 Pd15 147.84(4) . . ?
C19 Ni5 Pd15 50.4(6) . . ?
C19 Ni5 Pd15 111.5(6) 2 . ?
C20 Ni5 Pd15 147.84(4) . 2 ?
C19 Ni5 Pd15 111.5(6) . 2 ?
C19 Ni5 Pd15 50.4(6) 2 2 ?
Pd15 Ni5 Pd15 64.31(8) . 2 ?
C20 Ni5 Pd10 119.17(6) . . ?
C19 Ni5 Pd10 105.7(7) . . ?
C19 Ni5 Pd10 64.8(7) 2 . ?
Pd15 Ni5 Pd10 69.02(7) . . ?
Pd15 Ni5 Pd10 62.15(6) 2 . ?
C20 Ni5 Pd10 119.17(6) . 2 ?
C19 Ni5 Pd10 64.8(7) . 2 ?
C19 Ni5 Pd10 105.7(7) 2 2 ?
Pd15 Ni5 Pd10 62.15(6) . 2 ?
Pd15 Ni5 Pd10 69.02(7) 2 2 ?
Pd10 Ni5 Pd10 121.66(12) . 2 ?
O1 C1 Ni1 147.8(15) . . ?
O1 C1 Pd1 130.3(14) . . ?
Ni1 C1 Pd1 81.9(7) . . ?
O2 C2 Pd1 140.1(14) . . ?
O2 C2 Pd2 135.0(14) . . ?
Pd1 C2 Pd2 84.9(7) . . ?
O3 C3 Ni2 150.0(17) . . ?
O3 C3 Pd2 129.4(15) . . ?
Ni2 C3 Pd2 80.5(7) . . ?
O4 C4 Ni2 147.0(17) . . ?
O4 C4 Pd3 132.3(16) . . ?
Ni2 C4 Pd3 80.7(8) . . ?
O5 C5 Pd4 139.6(17) . . ?
O5 C5 Pd3 132.7(17) . . ?
Pd4 C5 Pd3 86.8(8) . . ?
O6 C6 Ni3 149.1(15) . . ?
O6 C6 Pd4 128.8(14) . . ?
Ni3 C6 Pd4 81.9(7) . . ?
O7 C7 Ni3 146.2(14) . . ?
O7 C7 Pd5 130.6(14) . . ?
Ni3 C7 Pd5 83.1(7) . . ?
O8 C8 Pd6 135.9(15) . . ?
O8 C8 Pd5 139.8(15) . . ?
Pd6 C8 Pd5 84.1(7) . . ?
O9 C9 Ni1 149.6(15) . . ?
O9 C9 Pd6 130.3(14) . . ?
Ni1 C9 Pd6 80.1(6) . . ?
O10 C10 Pd7 174.7(19) . . ?
O11 C11 Ni1 143.8(13) . . ?
O11 C11 Pd8 129.2(13) . . ?
Ni1 C11 Pd8 86.9(7) . . ?
O12 C12 Ni2 144.0(14) . . ?
O12 C12 Pd10 129.5(13) . . ?
Ni2 C12 Pd10 86.5(8) . . ?
O13 C13 Ni3 144.7(15) . . ?
O13 C13 Pd12 131.2(13) . . ?
Ni3 C13 Pd12 84.1(8) . . ?
O14 C14 Ni4 145.7(16) . 2 ?
O14 C14 Pd16 127.5(15) . 2 ?
Ni4 C14 Pd16 83.8(7) 2 2 ?
O14 C14 Pd12 123.0(14) . . ?
Ni4 C14 Pd12 74.3(6) 2 . ?
Pd16 C14 Pd12 74.5(6) 2 . ?
O15 C15 Ni4 144.5(15) . . ?
O15 C15 Pd14 128.6(14) . . ?
Ni4 C15 Pd14 83.1(8) . . ?
O15 C15 Pd8 121.7(14) . . ?
Ni4 C15 Pd8 76.9(7) . . ?
Pd14 C15 Pd8 75.9(6) . . ?
O16 C16 Pd9 149.9(16) . . ?
O16 C16 Pd15 125.1(15) . . ?
Pd9 C16 Pd15 82.4(7) . . ?
O16 C16 Pd14 120.9(15) . . ?
Pd9 C16 Pd14 76.7(5) . . ?
Pd15 C16 Pd14 71.0(5) . . ?
O17 C17 Ni4 175.1(26) . . ?
O18 C18 Pd11 149.7(15) . 2 ?
O18 C18 Pd14 126.7(14) . . ?
Pd11 C18 Pd14 82.0(7) 2 . ?
O18 C18 Pd15 120.3(14) . . ?
Pd11 C18 Pd15 75.4(6) 2 . ?
Pd14 C18 Pd15 70.2(5) . . ?
O19 C19 Ni5 145.3(15) . . ?
O19 C19 Pd15 129.4(15) . . ?
Ni5 C19 Pd15 83.9(8) . . ?
O19 C19 Pd10 121.2(18) . 2 ?
Ni5 C19 Pd10 73.3(7) . 2 ?
Pd15 C19 Pd10 72.7(6) . 2 ?
O20 C20 Ni5 180.000(3) . . ?
O21 C21 Pd13 146.8(15) . 2 ?
O21 C21 Pd16 127.1(15) . 2 ?
Pd13 C21 Pd16 83.5(7) 2 2 ?
O21 C21 Pd16 123.7(14) . . ?
Pd13 C21 Pd16 74.6(6) 2 . ?
Pd16 C21 Pd16 71.0(5) 2 . ?
C121 P1 C111 102.2(8) . . ?
C121 P1 C131 105.3(8) . . ?
C111 P1 C131 101.9(8) . . ?
C121 P1 Ni1 114.3(6) . . ?
C111 P1 Ni1 116.6(6) . . ?
C131 P1 Ni1 114.7(6) . . ?
C116 C111 C112 116.8(18) . . ?
C116 C111 P1 125.6(16) . . ?
C112 C111 P1 117.7(14) . . ?
C113 C112 C111 121.7(22) . . ?
C114 C113 C112 120.9(26) . . ?
C113 C114 C115 117.5(23) . . ?
C116 C115 C114 120.6(24) . . ?
C111 C116 C115 122.2(24) . . ?
C122 C121 C126 116.2(18) . . ?
C122 C121 P1 124.5(15) . . ?
C126 C121 P1 119.3(14) . . ?
C121 C122 C123 121.0(21) . . ?
C124 C123 C122 119.2(22) . . ?
C125 C124 C123 121.4(23) . . ?
C124 C125 C126 117.6(25) . . ?
C125 C126 C121 124.2(22) . . ?
C136 C131 C132 120.9(17) . . ?
C136 C131 P1 117.7(13) . . ?
C132 C131 P1 121.4(15) . . ?
C131 C132 C133 118.6(21) . . ?
C134 C133 C132 120.6(21) . . ?
C135 C134 C133 118.4(22) . . ?
C134 C135 C136 123.0(21) . . ?
C131 C136 C135 118.2(18) . . ?
C211 P2 C221 104.1(9) . . ?
C211 P2 C231 104.8(9) . . ?
C221 P2 C231 102.0(8) . . ?
C211 P2 Ni2 112.8(6) . . ?
C221 P2 Ni2 117.1(6) . . ?
C231 P2 Ni2 114.6(6) . . ?
C216 C211 C212 118.2(19) . . ?
C216 C211 P2 120.3(17) . . ?
C212 C211 P2 120.9(17) . . ?
C211 C212 C213 119.3(22) . . ?
C214 C213 C212 122.1(23) . . ?
C215 C214 C213 118.9(21) . . ?
C214 C215 C216 120.5(24) . . ?
C211 C216 C215 121.0(22) . . ?
C226 C221 C222 119.7(17) . . ?
C226 C221 P2 118.0(14) . . ?
C222 C221 P2 122.3(16) . . ?
C221 C222 C223 119.5(23) . . ?
C224 C223 C222 120.0(25) . . ?
C225 C224 C223 120.1(24) . . ?
C224 C225 C226 119.7(28) . . ?
C221 C226 C225 120.7(24) . . ?
C232 C231 C236 119.6(19) . . ?
C232 C231 P2 120.6(15) . . ?
C236 C231 P2 119.8(15) . . ?
C231 C232 C233 118.7(23) . . ?
C234 C233 C232 121.9(25) . . ?
C235 C234 C233 116.7(22) . . ?
C234 C235 C236 123.9(23) . . ?
C235 C236 C231 118.3(21) . . ?
C321 P3 C311 104.6(9) . . ?
C321 P3 C331 102.4(8) . . ?
C311 P3 C331 102.5(8) . . ?
C321 P3 Ni3 110.6(6) . . ?
C311 P3 Ni3 118.1(7) . . ?
C331 P3 Ni3 116.8(5) . . ?
C312 C311 C316 117.3(22) . . ?
C312 C311 P3 118.0(17) . . ?
C316 C311 P3 124.8(19) . . ?
C311 C312 C313 119.1(24) . . ?
C314 C313 C312 121.6(29) . . ?
C313 C314 C315 119.6(28) . . ?
C314 C315 C316 121.4(28) . . ?
C311 C316 C315 121.0(26) . . ?
C326 C321 C322 116.4(18) . . ?
C326 C321 P3 123.8(15) . . ?
C322 C321 P3 119.4(15) . . ?
C323 C322 C321 119.9(22) . . ?
C324 C323 C322 122.2(24) . . ?
C323 C324 C325 118.4(24) . . ?
C326 C325 C324 120.3(26) . . ?
C325 C326 C321 122.8(22) . . ?
C336 C331 C332 117.2(17) . . ?
C336 C331 P3 120.5(12) . . ?
C332 C331 P3 122.3(13) . . ?
C333 C332 C331 124.2(20) . . ?
C332 C333 C334 116.8(19) . . ?
C335 C334 C333 120.8(18) . . ?
C334 C335 C336 120.1(19) . . ?
C331 C336 C335 120.9(16) . . ?
C431 P4 C411 106.1(9) . . ?
C431 P4 C421 112.0(9) . . ?
C411 P4 C421 110.0(9) . . ?
C431 P4 C441 109.6(9) . . ?
C411 P4 C441 112.2(10) . . ?
C421 P4 C441 107.0(9) . . ?
C412 C411 C416 118.9(21) . . ?
C412 C411 P4 118.1(16) . . ?
C416 C411 P4 122.8(16) . . ?
C413 C412 C411 120.5(24) . . ?
C412 C413 C414 119.9(25) . . ?
C415 C414 C413 120.6(24) . . ?
C414 C415 C416 119.5(24) . . ?
C411 C416 C415 120.4(22) . . ?
C422 C421 C426 120.4(21) . . ?
C422 C421 P4 117.0(17) . . ?
C426 C421 P4 122.5(17) . . ?
C421 C422 C423 121.4(26) . . ?
C424 C423 C422 119.4(26) . . ?
C423 C424 C425 118.1(24) . . ?
C426 C425 C424 120.2(26) . . ?
C425 C426 C421 120.5(25) . . ?
C436 C431 C432 116.6(20) . . ?
C436 C431 P4 123.2(16) . . ?
C432 C431 P4 120.1(17) . . ?
C433 C432 C431 121.2(26) . . ?
C432 C433 C434 118.8(28) . . ?
C435 C434 C433 122.3(25) . . ?
C434 C435 C436 120.0(27) . . ?
C435 C436 C431 121.0(24) . . ?
C442 C441 C446 119.3(20) . . ?
C442 C441 P4 121.7(17) . . ?
C446 C441 P4 119.0(15) . . ?
C441 C442 C443 120.6(24) . . ?
C444 C443 C442 117.6(25) . . ?
C445 C444 C443 121.3(24) . . ?
C444 C445 C446 121.8(23) . . ?
C445 C446 C441 119.3(21) . . ?
C521 P5 C511 109.6(12) . . ?
C521 P5 C531 107.0(12) . . ?
C511 P5 C531 109.0(13) . . ?
C521 P5 C541 110.3(11) . . ?
C511 P5 C541 110.3(10) . . ?
C531 P5 C541 110.5(13) . . ?
C512 C511 C516 116.4(23) . . ?
C512 C511 P5 122.5(18) . . ?
C516 C511 P5 120.9(20) . . ?
C513 C512 C511 120.2(26) . . ?
C514 C513 C512 121.7(32) . . ?
C513 C514 C515 121.8(30) . . ?
C514 C515 C516 116.8(29) . . ?
C515 C516 C511 122.9(28) . . ?
C526 C521 C522 115.7(25) . . ?
C526 C521 P5 127.0(22) . . ?
C522 C521 P5 117.3(18) . . ?
C523 C522 C521 121.5(28) . . ?
C522 C523 C524 119.8(31) . . ?
C525 C524 C523 121.8(28) . . ?
C524 C525 C526 116.8(32) . . ?
C521 C526 C525 124.4(30) . . ?
C532 C531 C536 118.4(30) . . ?
C532 C531 P5 121.0(27) . . ?
C536 C531 P5 120.4(26) . . ?
C531 C532 C533 123.1(41) . . ?
C534 C533 C532 113.1(52) . . ?
C535 C534 C533 128.2(63) . . ?
C534 C535 C536 115.9(51) . . ?
C531 C536 C535 121.3(40) . . ?
C542 C541 C546 120.1(25) . . ?
C542 C541 P5 121.3(19) . . ?
C546 C541 P5 118.5(20) . . ?
C543 C542 C541 118.5(29) . . ?
C542 C543 C544 123.0(30) . . ?
C543 C544 C545 119.3(29) . . ?
C544 C545 C546 119.4(32) . . ?
C545 C546 C541 119.1(31) . . ?
N1S C11S C12S 161.4(61) . . ?
N1' C11' C12' 156.7(46) . . ?
O2S C22S C23S 106.5(39) . . ?
O2S C22S C21S 120.1(42) . . ?
C23S C22S C21S 122.0(41) . . ?
N3S C31S C32S 166.3(92) . . ?
O4S C42S C41S 132.9(62) . . ?
O4S C42S C43S 116.3(59) . . ?
C41S C42S C43S 110.6(45) . . ?
O5S C52S C51S 124.1(36) . . ?
O5S C52S C53S 109.1(34) . . ?
C51S C52S C53S 125.0(36) . . ?

loop_
_geom_bond_atom_site_label_1
_geom_bond_atom_site_label_2
_geom_bond_distance
_geom_bond_site_symmetry_2
_geom_bond_publ_flag
Pd1 C2 1.99(2) . ?
Pd1 C1 2.05(2) . ?
Pd1 Ni1 2.583(2) . ?
Pd1 Pd2 2.695(2) . ?
Pd1 Pd8 2.838(2) . ?
Pd1 Pd9 2.856(2) . ?
Pd1 Pd7 2.886(2) . ?
Pd1 Pd6 2.936(2) . ?
Pd2 C2 2.00(2) . ?
Pd2 C3 2.06(2) . ?
Pd2 Ni2 2.567(2) . ?
Pd2 Pd7 2.796(2) . ?
Pd2 Pd9 2.812(2) . ?
Pd2 Pd10 2.873(2) . ?
Pd2 Pd3 2.957(2) . ?
Pd3 C5 1.99(2) . ?
Pd3 C4 2.05(2) . ?
Pd3 Ni2 2.567(2) . ?
Pd3 Pd4 2.725(2) . ?
Pd3 Pd11 2.786(2) . ?
Pd3 Pd7 2.811(2) . ?
Pd3 Pd10 2.872(2) . ?
Pd4 C5 1.98(2) . ?
Pd4 C6 2.07(2) . ?
Pd4 Ni3 2.587(2) . ?
Pd4 Pd7 2.820(2) . ?
Pd4 Pd5 2.906(2) . ?
Pd4 Pd12 2.907(2) . ?
Pd4 Pd11 2.927(2) . ?
Pd5 C8 2.01(2) . ?
Pd5 C7 2.04(2) . ?
Pd5 Ni3 2.632(2) . ?
Pd5 Pd6 2.694(2) . ?
Pd5 Pd13 2.832(2) . ?
Pd5 Pd7 2.861(2) . ?
Pd5 Pd12 2.885(2) . ?
Pd6 C8 2.01(2) . ?
Pd6 C9 2.07(2) . ?
Pd6 Ni1 2.556(2) . ?
Pd6 Pd7 2.765(2) . ?
Pd6 Pd13 2.853(2) . ?
Pd6 Pd8 2.901(2) . ?
Pd7 C10 1.88(2) . ?
Pd7 Pd13 2.711(2) . ?
Pd7 Pd11 2.722(2) . ?
Pd7 Pd9 2.736(2) . ?
Pd8 C11 2.004(15) . ?
Pd8 C15 2.35(2) . ?
Pd8 Ni4 2.674(2) . ?
Pd8 Ni1 2.677(2) . ?
Pd8 Pd14 2.735(2) . ?
Pd8 Pd13 2.829(2) . ?
Pd8 Pd9 2.889(2) . ?
Pd8 Pd16 2.941(2) . ?
Pd9 C16 1.94(2) . ?
Pd9 Pd15 2.763(2) . ?
Pd9 Pd17 2.7782(12) . ?
Pd9 Pd14 2.816(2) . ?
Pd9 Pd11 2.831(2) . ?
Pd9 Pd13 2.835(2) . ?
Pd9 Pd10 2.845(2) . ?
Pd10 C12 2.00(2) . ?
Pd10 C19 2.56(2) 2 ?
Pd10 Ni2 2.687(2) . ?
Pd10 Ni5 2.710(2) . ?
Pd10 Pd15 2.755(2) 2 ?
Pd10 Pd11 2.929(2) . ?
Pd10 Pd15 3.024(2) . ?
Pd11 C18 1.95(2) 2 ?
Pd11 Pd14 2.746(2) 2 ?
Pd11 Pd12 2.811(2) . ?
Pd11 Pd17 2.8204(12) . ?
Pd11 Pd15 2.821(2) 2 ?
Pd11 Pd13 2.824(2) . ?
Pd12 C13 2.02(2) . ?
Pd12 C14 2.47(2) . ?
Pd12 Ni3 2.643(2) . ?
Pd12 Ni4 2.677(2) 2 ?
Pd12 Pd16 2.753(2) 2 ?
Pd12 Pd13 2.895(2) . ?
Pd12 Pd14 2.956(2) 2 ?
Pd13 C21 1.96(2) 2 ?
Pd13 Pd16 2.747(2) . ?
Pd13 Pd16 2.793(2) 2 ?
Pd13 Pd17 2.7986(14) . ?
Pd14 C15 2.08(2) . ?
Pd14 C18 2.22(2) . ?
Pd14 C16 2.53(2) . ?
Pd14 Ni4 2.649(2) . ?
Pd14 Pd11 2.746(2) 2 ?
Pd14 Pd15 2.781(2) . ?
Pd14 Pd17 2.7924(12) . ?
Pd14 Pd16 2.811(2) . ?
Pd14 Pd12 2.956(2) 2 ?
Pd15 C19 2.03(2) . ?
Pd15 C16 2.24(2) . ?
Pd15 C18 2.59(2) . ?
Pd15 Ni5 2.625(3) . ?
Pd15 Pd10 2.755(2) 2 ?
Pd15 Pd17 2.791(2) . ?
Pd15 Pd15 2.794(2) 2 ?
Pd15 Pd11 2.821(2) 2 ?
Pd16 C14 2.04(2) 2 ?
Pd16 C21 2.16(2) 2 ?
Pd16 C21 2.58(2) . ?
Pd16 Ni4 2.626(2) . ?
Pd16 Pd12 2.753(2) 2 ?
Pd16 Pd16 2.773(2) 2 ?
Pd16 Pd17 2.790(2) . ?
Pd16 Pd13 2.794(2) 2 ?
Pd17 Pd9 2.7782(12) 2 ?
Pd17 Pd16 2.790(2) 2 ?
Pd17 Pd15 2.791(2) 2 ?
Pd17 Pd14 2.7924(12) 2 ?
Pd17 Pd13 2.7985(14) 2 ?
Pd17 Pd11 2.8203(12) 2 ?
Ni1 C1 1.88(2) . ?
Ni1 C11 1.89(2) . ?
Ni1 C9 1.90(2) . ?
Ni1 P1 2.183(5) . ?
Ni2 C3 1.90(2) . ?
Ni2 C4 1.91(2) . ?
Ni2 C12 1.92(2) . ?
Ni2 P2 2.182(5) . ?
Ni3 C6 1.87(2) . ?
Ni3 C13 1.93(2) . ?
Ni3 C7 1.93(2) . ?
Ni3 P3 2.194(5) . ?
Ni4 C17 1.73(2) . ?
Ni4 C14 1.89(2) 2 ?
Ni4 C15 1.91(2) . ?
Ni4 Pd12 2.677(2) 2 ?
Ni5 C20 1.75(3) . ?
Ni5 C19 1.89(2) . ?
Ni5 C19 1.89(2) 2 ?
Ni5 Pd15 2.625(3) 2 ?
Ni5 Pd10 2.710(2) 2 ?
O1 C1 1.17(2) . ?
O2 C2 1.17(2) . ?
O3 C3 1.16(2) . ?
O4 C4 1.15(2) . ?
O5 C5 1.14(2) . ?
O6 C6 1.16(2) . ?
O7 C7 1.14(2) . ?
O8 C8 1.14(2) . ?
O9 C9 1.16(2) . ?
O10 C10 1.14(2) . ?
O11 C11 1.16(2) . ?
O12 C12 1.18(2) . ?
O13 C13 1.15(2) . ?
O14 C14 1.17(2) . ?
O15 C15 1.18(2) . ?
O16 C16 1.15(2) . ?
O17 C17 1.14(2) . ?
O18 C18 1.15(2) . ?
O19 C19 1.17(2) . ?
O20 C20 1.13(3) . ?
O21 C21 1.14(2) . ?
C14 Ni4 1.89(2) 2 ?
C14 Pd16 2.04(2) 2 ?
C18 Pd11 1.95(2) 2 ?
C19 Pd10 2.56(2) 2 ?
C21 Pd13 1.96(2) 2 ?
C21 Pd16 2.16(2) 2 ?
P1 C121 1.80(2) . ?
P1 C111 1.81(2) . ?
P1 C131 1.85(2) . ?
C111 C116 1.36(3) . ?
C111 C112 1.39(3) . ?
C112 C113 1.38(3) . ?
C113 C114 1.37(3) . ?
C114 C115 1.39(4) . ?
C115 C116 1.38(3) . ?
C121 C122 1.36(2) . ?
C121 C126 1.39(3) . ?
C122 C123 1.41(3) . ?
C123 C124 1.37(3) . ?
C124 C125 1.36(3) . ?
C125 C126 1.36(3) . ?
C131 C136 1.37(2) . ?
C131 C132 1.38(2) . ?
C132 C133 1.39(3) . ?
C133 C134 1.39(3) . ?
C134 C135 1.34(3) . ?
C135 C136 1.38(3) . ?
P2 C211 1.80(2) . ?
P2 C221 1.85(2) . ?
P2 C231 1.87(2) . ?
C211 C216 1.37(3) . ?
C211 C212 1.37(3) . ?
C212 C213 1.41(3) . ?
C213 C214 1.35(3) . ?
C214 C215 1.34(3) . ?
C215 C216 1.41(3) . ?
C221 C226 1.37(3) . ?
C221 C222 1.38(3) . ?
C222 C223 1.41(3) . ?
C223 C224 1.39(4) . ?
C224 C225 1.36(4) . ?
C225 C226 1.41(3) . ?
C231 C232 1.34(3) . ?
C231 C236 1.39(2) . ?
C232 C233 1.40(3) . ?
C233 C234 1.35(3) . ?
C234 C235 1.33(3) . ?
C235 C236 1.36(3) . ?
P3 C321 1.80(2) . ?
P3 C311 1.81(2) . ?
P3 C331 1.83(2) . ?
C311 C312 1.37(3) . ?
C311 C316 1.38(3) . ?
C312 C313 1.42(3) . ?
C313 C314 1.32(4) . ?
C314 C315 1.33(4) . ?
C315 C316 1.38(3) . ?
C321 C326 1.39(3) . ?
C321 C322 1.40(3) . ?
C322 C323 1.38(3) . ?
C323 C324 1.37(4) . ?
C324 C325 1.38(3) . ?
C325 C326 1.36(3) . ?
C331 C336 1.35(2) . ?
C331 C332 1.38(2) . ?
C332 C333 1.36(3) . ?
C333 C334 1.40(3) . ?
C334 C335 1.35(3) . ?
C335 C336 1.41(2) . ?
P4 C431 1.77(2) . ?
P4 C411 1.79(2) . ?
P4 C421 1.79(2) . ?
P4 C441 1.80(2) . ?
C411 C412 1.38(3) . ?
C411 C416 1.39(3) . ?
C412 C413 1.37(3) . ?
C413 C414 1.38(4) . ?
C414 C415 1.35(3) . ?
C415 C416 1.39(3) . ?
C421 C422 1.32(3) . ?
C421 C426 1.36(3) . ?
C422 C423 1.42(3) . ?
C423 C424 1.35(4) . ?
C424 C425 1.43(4) . ?
C425 C426 1.36(3) . ?
C431 C436 1.40(3) . ?
C431 C432 1.42(3) . ?
C432 C433 1.35(3) . ?
C433 C434 1.37(4) . ?
C434 C435 1.34(4) . ?
C435 C436 1.36(3) . ?
C441 C442 1.37(3) . ?
C441 C446 1.39(3) . ?
C442 C443 1.41(3) . ?
C443 C444 1.38(4) . ?
C444 C445 1.34(3) . ?
C445 C446 1.36(3) . ?
P5 C521 1.77(3) . ?
P5 C511 1.77(2) . ?
P5 C531 1.80(3) . ?
P5 C541 1.81(2) . ?
C511 C512 1.38(3) . ?
C511 C516 1.38(3) . ?
C512 C513 1.38(3) . ?
C513 C514 1.30(4) . ?
C514 C515 1.38(4) . ?
C515 C516 1.38(4) . ?
C521 C526 1.37(3) . ?
C521 C522 1.40(3) . ?
C522 C523 1.36(3) . ?
C523 C524 1.37(4) . ?
C524 C525 1.35(4) . ?
C525 C526 1.39(3) . ?
C531 C532 1.32(4) . ?
C531 C536 1.40(4) . ?
C532 C533 1.45(5) . ?
C533 C534 1.35(7) . ?
C534 C535 1.32(7) . ?
C535 C536 1.40(4) . ?
C541 C542 1.37(3) . ?
C541 C546 1.40(3) . ?
C542 C543 1.35(4) . ?
C543 C544 1.35(4) . ?
C544 C545 1.38(5) . ?
C545 C546 1.39(4) . ?
N1S C11S 1.17(2) . ?
C11S C12S 1.47(2) . ?
N1' C11' 1.18(2) . ?
C11' C12' 1.48(2) . ?
O2S C22S 1.21(2) . ?
C21S C22S 1.51(2) . ?
C22S C23S 1.50(2) . ?
N3S C31S 1.18(2) . ?
C31S C32S 1.47(2) . ?
O4S C42S 1.21(2) . ?
C41S C42S 1.51(2) . ?
C42S C43S 1.51(2) . ?
O5S C52S 1.21(2) . ?
C51S C52S 1.49(2) . ?
C52S C53S 1.49(2) . ?
